data_7717733
loop_
_publ_author_name
'Lopez, Nathan E.'
'McNamara, Lauren E.'
'Anferov, Sophie W.'
'Anderson, John S.'

_publ_section_title
;
 Deconvoluting capping ligand influence on photophysical properties in
 tetrathiafulvalene-based diradicaloids.
;
_journal_name_full 'Dalton transactions (Cambridge, England : 2003)'
_journal_paper_doi 10.1039/d4dt03305a
_journal_year 2024
_chemical_formula_moiety 'C18 H20 Pt2 S8, 2(C32 H12 B F24), C H2 Cl2'
_chemical_formula_sum 'C83 H46 B2 Cl2 F48 Pt2 S8'
_chemical_formula_weight 2694.38
_chemical_name_common '[((hexadiene)Pt)2Ttftt](BArF4)2'
_chemical_name_systematic
'(\m-1,1',3,3'-tetrathiafulvalene-4,4',5,5'-tetrathiolato cation)-bis(hexa-1,5-diene)-di-platinum(ii) tetrakis[3,5-bis(trifluoromethyl)phenyl]borate dichloromethane solvate'
_chemical_properties_physical Light-sensitive,Photo-sensitive
_space_group_crystal_system triclinic
_space_group_IT_number 2
_space_group_name_Hall '-P 1'
_space_group_name_H-M_alt 'P -1'
_atom_sites_solution_hydrogens geom
_audit_creation_date 2023-12-11
_audit_creation_method
;
Olex2 1.5
(compiled 2022.04.07 svn.rca3783a0 for OlexSys, GUI svn.r6498)
;
_audit_update_record
;
2024-08-13 deposited with the CCDC.	2024-12-12 downloaded from the CCDC.
;
_cell_angle_alpha 81.874(3)
_cell_angle_beta 71.534(3)
_cell_angle_gamma 78.323(3)
_cell_formula_units_Z 2
_cell_length_a 12.7858(5)
_cell_length_b 19.3482(6)
_cell_length_c 20.0914(6)
_cell_measurement_reflns_used 18647
_cell_measurement_temperature 99.9(6)
_cell_measurement_theta_max 77.4560
_cell_measurement_theta_min 3.3900
_cell_volume 4600.8(3)
_computing_cell_refinement 'CrysAlisPro 1.171.42.101a (Rigaku OD, 2023)'
_computing_data_collection 'CrysAlisPro 1.171.42.101a (Rigaku OD, 2023)'
_computing_data_reduction 'CrysAlisPro 1.171.42.101a (Rigaku OD, 2023)'
_computing_molecular_graphics 'Olex2 1.5 (Dolomanov et al., 2009)'
_computing_publication_material 'Olex2 1.5 (Dolomanov et al., 2009)'
_computing_structure_refinement 'XL  (Sheldrick, 2008)'
_computing_structure_solution 'SHELXT 2018/2 (Sheldrick, 2018)'
_diffrn_ambient_environment N~2~
_diffrn_ambient_temperature 99.9(6)
_diffrn_detector 'Hybrid Pixel Array Detector'
_diffrn_detector_area_resol_mean 10.0000
_diffrn_detector_type HyPix
_diffrn_measured_fraction_theta_full 0.985
_diffrn_measured_fraction_theta_max 0.894
_diffrn_measurement_details
;
List of Runs (angles in degrees, time in seconds):

  # Type    Start    End  Width  t~exp~   \w     \q     \k     \f   Frames
#--------------------------------------------------------------------------
  1  \w    -76.00 -50.00   0.50    0.50    --  -48.25  96.00  71.00   52
  2  \w    -21.00  70.00   0.50    0.50    --   48.25 -96.00 -37.00  182
  3  \w   -106.00 -69.00   0.50    3.20    -- -106.00  96.00  71.00   74
  4  \w    -66.00 -35.00   0.50    3.20    -- -106.00  96.00  71.00   62
  5  \w     50.00  75.00   0.50    3.20    --  113.25 -96.00 -37.00   50
  6  \w    145.00 171.00   0.50    3.20    --  113.25  96.00  71.00   52
  7  \w    -60.00  21.00   0.50    0.50    --  -48.25  57.00-180.00  162
  8  \w    -20.00  24.00   0.50    0.50    --  -48.25  19.00 150.00   88
  9  \w   -114.00 -79.00   0.50    0.50    --  -48.25   0.00 -90.00   70
 10  \w   -118.00 -91.00   0.50    0.50    --  -48.25   0.00-180.00   54
 11  \w   -116.00 -74.00   0.50    0.50    --  -48.25-125.00  60.00   84
 12  \w     20.00  91.00   0.50    0.50    --   48.25-125.00-180.00  142
 13  \w    -15.00  12.00   0.50    0.50    --   48.25 -19.00-180.00   54
 14  \w    -26.00  17.00   0.50    0.50    --   48.25 -19.00-150.00   86
 15  \w    -20.00  62.00   0.50    0.50    --   48.25 -57.00 -30.00  164
 16  \w   -108.00 -41.00   0.50    3.20    -- -106.00 109.00 -81.65  134
 17  \w   -141.00 -93.00   0.50    3.20    -- -106.00 -15.00  30.00   96
 18  \w   -171.00 -84.00   0.50    3.20    -- -106.00 -77.00  60.00  174
 19  \w   -176.00-150.00   0.50    3.20    -- -106.00 -15.00  30.00   52
 20  \w    -74.00 -39.00   0.50    3.20    -- -106.00  61.00-180.00   70
 21  \w   -148.00-121.00   0.50    3.20    -- -106.00 -96.00 -37.00   54
 22  \w    -63.00 -37.00   0.50    3.20    -- -106.00  61.00 -90.00   52
 23  \w   -176.00 -93.00   0.50    3.20    -- -106.00 -30.00 -60.00  166
 24  \w   -105.00 -68.00   0.50    3.20    -- -106.00 102.00 -25.92   74
 25  \w   -108.00 -66.00   0.50    3.20    -- -106.00 125.00-150.00   84
 26  \w    -67.00 -36.00   0.50    3.20    -- -106.00 125.00-180.00   62
 27  \w   -119.00 -93.00   0.50    3.20    -- -106.00 -96.00 -37.00   52
 28  \w    -60.00 -35.00   0.50    3.20    -- -106.00 102.00 -25.92   50
 29  \w     81.00 106.00   0.50    3.20    --  113.25 -94.00 150.00   50
 30  \w     42.00  67.00   0.50    3.20    --  113.25 -61.00 -60.00   50
 31  \w     49.00  76.00   0.50    3.20    --  113.25 -94.00 150.00   54
 32  \w    113.00 177.00   0.50    3.20    --  113.25  61.00-120.00  128
 33  \w    100.00 126.00   0.50    3.20    --  113.25  15.00-180.00   52
 34  \w    138.00 177.00   0.50    3.20    --  113.25  30.00 150.00   78
 35  \w     44.00 104.00   0.50    3.20    --  113.25 -94.00   0.00  120
 36  \w     46.00  99.00   0.50    3.20    --  113.25 -94.00  60.00  106
 37  \w     49.00 106.00   0.50    3.20    --  113.25 -94.00 120.00  114
 38  \w    102.00 127.00   0.50    3.20    --  113.25  30.00 150.00   50
 39  \w    134.00 169.00   0.50    3.20    --  113.25  30.00-180.00   70
 40  \w    101.00 131.00   0.50    3.20    --  113.25  30.00-180.00   60
 41  \w     44.00  71.00   0.50    3.20    --  113.25 -61.00 -30.00   54
 42  \w     48.00 106.00   0.50    3.20    --  113.25 -94.00-180.00  116
 43  \w     79.00 106.00   0.50    3.20    --  113.25 -94.00  90.00   54
 44  \w     42.00  68.00   0.50    3.20    --  113.25 -61.00-120.00   52
 45  \w     45.00  70.00   0.50    3.20    --  113.25-125.00-120.00   50
 46  \w     42.00  67.00   0.50    3.20    --  113.25 -61.00   0.00   50
 47  \w     42.00  71.00   0.50    3.20    --  113.25 -61.00-150.00   58
;
_diffrn_measurement_device 'four-circle diffractometer'
_diffrn_measurement_device_type 'XtaLAB Synergy, Single source at home/near, HyPix'
_diffrn_measurement_method '\w scans'
_diffrn_orient_matrix_type 'CrysAlisPro convention (1999,Acta A55,543-557)'
_diffrn_orient_matrix_UB_11 -0.0183904000
_diffrn_orient_matrix_UB_12 0.0242872000
_diffrn_orient_matrix_UB_13 -0.0724442000
_diffrn_orient_matrix_UB_21 0.0454746000
_diffrn_orient_matrix_UB_22 -0.0758117000
_diffrn_orient_matrix_UB_23 -0.0226890000
_diffrn_orient_matrix_UB_31 -0.1191578000
_diffrn_orient_matrix_UB_32 -0.0178700000
_diffrn_orient_matrix_UB_33 0.0285951000
_diffrn_radiation_monochromator mirror
_diffrn_radiation_probe x-ray
_diffrn_radiation_type 'Cu K\a'
_diffrn_radiation_wavelength 1.54184
_diffrn_reflns_av_R_equivalents 0.1324
_diffrn_reflns_av_unetI/netI 0.0973
_diffrn_reflns_Laue_measured_fraction_full 0.985
_diffrn_reflns_Laue_measured_fraction_max 0.894
_diffrn_reflns_limit_h_max 13
_diffrn_reflns_limit_h_min -16
_diffrn_reflns_limit_k_max 24
_diffrn_reflns_limit_k_min -24
_diffrn_reflns_limit_l_max 25
_diffrn_reflns_limit_l_min -25
_diffrn_reflns_number 49286
_diffrn_reflns_point_group_measured_fraction_full 0.985
_diffrn_reflns_point_group_measured_fraction_max 0.894
_diffrn_reflns_theta_full 67.684
_diffrn_reflns_theta_max 86.973
_diffrn_reflns_theta_min 3.435
_diffrn_source 'micro-focus sealed X-ray tube'
_diffrn_source_type 'PhotonJet (Cu) X-ray Source'
_exptl_absorpt_coefficient_mu 9.151
_exptl_absorpt_correction_T_max 0.935
_exptl_absorpt_correction_T_min 0.537
_exptl_absorpt_correction_type gaussian
_exptl_absorpt_process_details
;
CrysAlisPro 1.171.42.101a (Rigaku Oxford Diffraction, 2023)
Numerical absorption correction based on gaussian integration over
a multifaceted crystal model
Empirical absorption correction using spherical harmonics,
implemented in SCALE3 ABSPACK scaling algorithm.
;
_exptl_crystal_colour 'dull brownish green'
_exptl_crystal_colour_lustre dull
_exptl_crystal_colour_modifier brownish
_exptl_crystal_colour_primary green
_exptl_crystal_density_diffrn 1.945
_exptl_crystal_description plate
_exptl_crystal_F_000 2608
_exptl_crystal_preparation 'Magnetic properties,Luminescent'
_exptl_crystal_size_max 0.22
_exptl_crystal_size_mid 0.14
_exptl_crystal_size_min 0.1
_refine_diff_density_max 6.654
_refine_diff_density_min -2.671
_refine_diff_density_rms 0.365
_refine_ls_extinction_method none
_refine_ls_goodness_of_fit_ref 1.108
_refine_ls_hydrogen_treatment constr
_refine_ls_matrix_type full
_refine_ls_number_parameters 1406
_refine_ls_number_reflns 18715
_refine_ls_number_restraints 2840
_refine_ls_restrained_S_all 1.043
_refine_ls_R_factor_all 0.1973
_refine_ls_R_factor_gt 0.1632
_refine_ls_shift/su_max 0.001
_refine_ls_shift/su_mean 0.000
_refine_ls_structure_factor_coef Fsqd
_refine_ls_weighting_details 'w=1/[\s^2^(Fo^2^)+(0.0090P)^2^+345.0000P] where P=(Fo^2^+2Fc^2^)/3'
_refine_ls_weighting_scheme calc
_refine_ls_wR_factor_gt 0.3507
_refine_ls_wR_factor_ref 0.3697
_reflns_Friedel_coverage 0.000
_reflns_number_gt 13472
_reflns_number_total 18715
_reflns_threshold_expression 'I > 2\s(I)'
_cod_data_source_file d4dt03305a2.cif
_cod_data_source_block lem_79_1
_cod_database_code 7717733
_shelx_shelxl_version_number 2014/7
_chemical_oxdiff_formula PtS8B2F48C80H60
_shelx_space_group_comment
;
The symmetry employed for this shelxl refinement is uniquely defined
by the following loop, which should always be used as a source of
symmetry information in preference to the above space-group names.
They are only intended as comments.
;
_shelx_estimated_absorpt_t_max 0.461
_shelx_estimated_absorpt_t_min 0.238
_olex2_refinement_description
;
1. Fixed Uiso
 At 1.2 times of:
  All C(H) groups, All C(H,H) groups
2. Restrained distances
 F40-C74
 1.32 with sigma of 0.01
 F24-C49 \\sim F22-C49 \\sim F23-C49 \\sim F19-C50 \\sim F20-C50 \\sim F21-C50
\\sim F16-C41 \\sim F18-C41
 \\sim F17-C41 \\sim F14-C42 \\sim F15-C42 \\sim F13-C42 \\sim F4-C25 \\sim
F6-C25 \\sim F5-C25 \\sim F2-C26 ~
 F3-C26 \\sim F1-C26 \\sim F12-C34 \\sim F10-C34 \\sim F11-C34 \\sim F9-C33
\\sim F8-C33 \\sim F7-C33
 with sigma of 0.01
 C25-C23 \\sim C26-C21 \\sim C42-C39 \\sim C41-C37 \\sim C50-C45 \\sim C49-C47
\\sim C33-C31 \\sim C34-C29
 with sigma of 0.01
 C73-C71 \\sim C74-C69 \\sim C66-C61 \\sim C65-C63 \\sim C58-C55 \\sim C57-C53
\\sim C82-C77 \\sim C81-C79
 with sigma of 0.01
 F36-C66 \\sim F34-C66 \\sim F35-C66 \\sim F32-C65 \\sim F31-C65 \\sim F33-C65
\\sim F37-C73 \\sim F38-C73
 \\sim F39-C73 \\sim F42-C74 \\sim F40-C74 \\sim F41-C74 \\sim F47-C82 \\sim
F48-C82 \\sim F46-C82 \\sim F43-
 C81 \\sim F45-C81 \\sim F44-C81 \\sim F26-C57 \\sim F27-C57 \\sim F25-C57
\\sim F28-C58 \\sim F29-C58 ~
 F30-C58
 with sigma of 0.01
 C8-C7 \\sim C12-C11 \\sim C14-C13 \\sim C18-C17
 with sigma of 0.01
 C9X-C10X \\sim C9-C10 \\sim C16X-C15X \\sim C16-C15
 with sigma of 0.01
 C17-C16X \\sim C17-C16 \\sim C15-C14 \\sim C15X-C14 \\sim C11-C10X \\sim
C11-C10 \\sim C9-C8 \\sim C9X-C8
 with sigma of 0.01
 Pt2-C13 \\sim Pt2-C18 \\sim Pt1-C7 \\sim Pt1-C12
 with sigma of 0.005
 Pt2-C17 \\sim Pt2-C14 \\sim Pt1-C12 \\sim Pt1-C7
 with sigma of 0.005
 F43-C81 \\sim F43A-C81
 with sigma of 0.02
 F44-C81 \\sim F44A-C81
 with sigma of 0.02
 F45-C81 \\sim F45A-C81
 with sigma of 0.02
 F43-F44 \\sim F43-F45 \\sim F44-F45
 with sigma of 0.02
 F43A-F44A \\sim F43A-F45A \\sim F44A-F45A
 with sigma of 0.02
 F34-C66 \\sim F34A-C66
 with sigma of 0.02
 F35-C66 \\sim F35A-C66
 with sigma of 0.02
 F36-C66 \\sim F36A-C66
 with sigma of 0.02
 F34-F35 \\sim F34-F36 \\sim F35-F36
 with sigma of 0.02
 F34A-F35A \\sim F34A-F36A \\sim F35A-F36A
 with sigma of 0.02
 C77-C82 \\sim C77-C82A
 with sigma of 0.02
 F46-F47 \\sim F46-F48 \\sim F47-F48
 with sigma of 0.02
 F46A-F47A \\sim F46A-F48A \\sim F47A-F48A
 with sigma of 0.02
 F46-C82 \\sim F46A-C82A \\sim F47-C82 \\sim F47A-C82A \\sim F48-C82 \\sim
F48A-C82A
 with sigma of 0.02
3. Uiso/Uaniso restraints and constraints
C7 \\sim C8 \\sim C11 \\sim C12 \\sim C9 \\sim C10 \\sim C9X \\sim C10X: within
2A with sigma of 0.04 and sigma for terminal atoms of 0.08 within 2A
C13 \\sim C14 \\sim C17 \\sim C18 \\sim C15 \\sim C16 \\sim C15X \\sim C16X:
within 2A with sigma of 0.04 and sigma for terminal atoms of 0.08 within 2A
F1 \\sim F2 \\sim F3 \\sim F4 \\sim F5 \\sim F6 \\sim C19 \\sim C20 \\sim C21
\\sim C22 \\sim C23 \\sim C24 \\sim C25 \\sim C26: within 2A with sigma of 0.04
and sigma for terminal atoms of 0.08 within 2A
F9 \\sim F10 \\sim F11 \\sim F12 \\sim C27 \\sim C28 \\sim C29 \\sim C30 \\sim
C31 \\sim C32 \\sim C33 \\sim C34 \\sim F7 \\sim F8: within 2A with sigma of
0.04 and sigma for terminal atoms of 0.08 within 2A
F13 \\sim F14 \\sim F15 \\sim F16 \\sim F17 \\sim F18 \\sim C35 \\sim C36 \\sim
C37 \\sim C38 \\sim C39 \\sim C40 \\sim C41 \\sim C42: within 2A with sigma of
0.04 and sigma for terminal atoms of 0.08 within 2A
F19 \\sim F20 \\sim F21 \\sim F22 \\sim F23 \\sim F24 \\sim C44 \\sim C45 \\sim
C46 \\sim C47 \\sim C48 \\sim C49 \\sim C50 \\sim C43: within 2A with sigma of
0.04 and sigma for terminal atoms of 0.08 within 2A
B2 \\sim F37 \\sim F38 \\sim F39 \\sim F40 \\sim F41 \\sim F42 \\sim C68 \\sim
C69 \\sim C70 \\sim C71 \\sim C72 \\sim C73 \\sim C74 \\sim C67: within 2A with
sigma of 0.04 and sigma for terminal atoms of 0.08 within 2A
F25 \\sim F26 \\sim F27 \\sim F28 \\sim F29 \\sim F30 \\sim C51 \\sim C52 \\sim
C53 \\sim C54 \\sim C55 \\sim C56 \\sim C57 \\sim C58: within 2A with sigma of
0.04 and sigma for terminal atoms of 0.08 within 2A
F31 \\sim F32 \\sim F33 \\sim F34 \\sim F35 \\sim F36 \\sim C60 \\sim C61 \\sim
C62 \\sim C63 \\sim C64 \\sim C65 \\sim C66 \\sim C59: within 2A with sigma of
0.04 and sigma for terminal atoms of 0.08 within 2A
F43 \\sim F44 \\sim F45 \\sim F46 \\sim F47 \\sim F48 \\sim C75 \\sim C76 \\sim
C77 \\sim C78 \\sim C79 \\sim C80 \\sim C81 \\sim C82: within 2A with sigma of
0.04 and sigma for terminal atoms of 0.08 within 2A
Cl1 \\sim Cl2 \\sim C83: within 2A with sigma of 0.04 and sigma for terminal
atoms of 0.08 within 2A
F43 \\sim F44 \\sim F45 \\sim F43A \\sim F44A \\sim F45A \\sim C78 \\sim C79
\\sim C80 \\sim C81: within 2A with sigma of 0.04 and sigma for terminal atoms
of 0.08 within 2A
F34 \\sim F35 \\sim F36 \\sim F35A \\sim F34A \\sim F36A \\sim C60 \\sim C61
\\sim C62 \\sim C66: within 2A with sigma of 0.04 and sigma for terminal atoms
of 0.08 within 2A
F46 \\sim F47 \\sim F48 \\sim C82 \\sim F46A \\sim F47A \\sim F48A \\sim C82A
\\sim C76 \\sim C77 \\sim C78: within 2A with sigma of 0.04 and sigma for
terminal atoms of 0.08 within 2A
Uanis(C9X) = Uanis(C10)
Uanis(C10) = Uanis(C10X)
Uanis(C18) = Uanis(C13)
Uanis(C11) = Uanis(C8)
Uanis(C12) = Uanis(C7)
4. Rigid body (RIGU) restrains
 C7, C8, C11, C12, C9, C10, C9X, C10X
 with sigma for 1-2 distances of 0.004 and sigma for 1-3 distances of 0.004
 C13, C14, C17, C18, C15, C16, C15X, C16X
 with sigma for 1-2 distances of 0.004 and sigma for 1-3 distances of 0.004
 F1, F2, F3, F4, F5, F6, C19, C20, C21, C22, C23, C24, C25, C26
 with sigma for 1-2 distances of 0.004 and sigma for 1-3 distances of 0.004
 F9, F10, F11, F12, C27, C28, C29, C30, C31, C32, C33, C34, F7, F8
 with sigma for 1-2 distances of 0.004 and sigma for 1-3 distances of 0.004
 F13, F14, F15, F16, F17, F18, C35, C36, C37, C38, C39, C40, C41, C42
 with sigma for 1-2 distances of 0.004 and sigma for 1-3 distances of 0.004
 F19, F20, F21, F22, F23, F24, C44, C45, C46, C47, C48, C49, C50, C43
 with sigma for 1-2 distances of 0.004 and sigma for 1-3 distances of 0.004
 B2, F37, F38, F39, F40, F41, F42, C68, C69, C70, C71, C72, C73, C74, C67
 with sigma for 1-2 distances of 0.004 and sigma for 1-3 distances of 0.004
 F25, F26, F27, F28, F29, F30, C51, C52, C53, C54, C55, C56, C57, C58
 with sigma for 1-2 distances of 0.004 and sigma for 1-3 distances of 0.004
 F31, F32, F33, F34, F35, F36, C60, C61, C62, C63, C64, C65, C66, C59
 with sigma for 1-2 distances of 0.004 and sigma for 1-3 distances of 0.004
 F43, F44, F45, F46, F47, F48, C75, C76, C77, C78, C79, C80, C81, C82
 with sigma for 1-2 distances of 0.004 and sigma for 1-3 distances of 0.004
 Cl1, Cl2, C83
 with sigma for 1-2 distances of 0.004 and sigma for 1-3 distances of 0.004
 F43, F44, F45, F43A, F44A, F45A, C78, C79, C80, C81
 with sigma for 1-2 distances of 0.004 and sigma for 1-3 distances of 0.004
 F34, F35, F36, F35A, F34A, F36A, C60, C61, C62, C66
 with sigma for 1-2 distances of 0.004 and sigma for 1-3 distances of 0.004
 F46, F47, F48, C82, F46A, F47A, F48A, C82A, C76, C77, C78
 with sigma for 1-2 distances of 0.004 and sigma for 1-3 distances of 0.004
5. Others
 Sof(H8B)=Sof(H11A)=Sof(H14A)=Sof(H17A)=Sof(C9X)=Sof(H9XA)=Sof(H9XB)=Sof(C10X)=
 Sof(H10C)=Sof(H10D)=Sof(C15X)=Sof(H15C)=Sof(H15D)=Sof(C16X)=Sof(H16C)=
 Sof(H16D)=1-FVAR(1)
 Sof(H8A)=Sof(H11)=Sof(H14)=Sof(H17)=Sof(C9)=Sof(H9A)=Sof(H9B)=Sof(C10)=
 Sof(H10A)=Sof(H10B)=Sof(C15)=Sof(H15A)=Sof(H15B)=Sof(C16)=Sof(H16A)=Sof(H16B)=
 FVAR(1)
 Sof(F43A)=Sof(F44A)=Sof(F45A)=1-FVAR(2)
 Sof(F43)=Sof(F44)=Sof(F45)=FVAR(2)
 Sof(F35A)=Sof(F34A)=Sof(F36A)=1-FVAR(3)
 Sof(F34)=Sof(F35)=Sof(F36)=FVAR(3)
 Sof(F46A)=Sof(F47A)=Sof(F48A)=Sof(C82A)=1-FVAR(4)
 Sof(F46)=Sof(F47)=Sof(F48)=Sof(C82)=FVAR(4)
6.a Ternary CH refined with riding coordinates:
 C8(H8A), C8(H8B), C11(H11), C11(H11A), C14(H14), C14(H14A), C17(H17), C17(H17A)
6.b Secondary CH2 refined with riding coordinates:
 C7(H7A,H7B), C12(H12A,H12B), C13(H13A,H13B), C18(H18A,H18B), C9(H9A,H9B),
 C10(H10A,H10B), C15(H15A,H15B), C16(H16A,H16B), C9X(H9XA,H9XB), C10X(H10C,
 H10D), C15X(H15C,H15D), C16X(H16C,H16D), C83(H83A,H83B)
6.c Aromatic/amide H refined with riding coordinates:
 C20(H20), C22(H22), C24(H24), C28(H28), C30(H30), C32(H32), C36(H36),
 C38(H38), C40(H40), C44(H44), C46(H46), C48(H48), C52(H52), C54(H54), C56(H56),
  C60(H60), C62(H62), C64(H64), C68(H68), C70(H70), C72(H72), C76(H76),
 C78(H78), C80(H80)
;
_olex2_submission_special_instructions 'No special instructions were received'
_oxdiff_exptl_absorpt_empirical_details
;
Empirical correction (ABSPACK) includes:
- Absorption correction using spherical harmonics
- Frame scaling
;
_oxdiff_exptl_absorpt_empirical_full_max 2.967
_oxdiff_exptl_absorpt_empirical_full_min 0.331

loop_
_space_group_symop_operation_xyz
'x, y, z'
'-x, -y, -z'

loop_
_atom_site_label
_atom_site_type_symbol
_atom_site_fract_x
_atom_site_fract_y
_atom_site_fract_z
_atom_site_U_iso_or_equiv
_atom_site_adp_type
_atom_site_occupancy
_atom_site_site_symmetry_order
_atom_site_calc_flag
_atom_site_refinement_flags_posn
_atom_site_refinement_flags_adp
_atom_site_refinement_flags_occupancy
_atom_site_disorder_assembly
_atom_site_disorder_group
Pt1 Pt 0.75396(8) 0.21693(5) 0.66524(5) 0.0477(3) Uani 1 1 d D . . . .
Pt2 Pt 0.74131(8) 0.81147(5) 0.83198(6) 0.0517(3) Uani 1 1 d D . . . .
S1 S 0.7993(5) 0.3196(3) 0.6041(3) 0.0518(13) Uani 1 1 d . . . . .
S2 S 0.7317(6) 0.2615(3) 0.7681(3) 0.0542(14) Uani 1 1 d . . . . .
S3 S 0.7301(5) 0.4091(3) 0.7984(3) 0.0513(13) Uani 1 1 d . . . . .
S4 S 0.7883(5) 0.4610(3) 0.6535(3) 0.0507(13) Uani 1 1 d . . . . .
S5 S 0.7637(6) 0.6196(3) 0.6982(3) 0.0561(14) Uani 1 1 d . . . . .
S6 S 0.7252(5) 0.5646(3) 0.8420(3) 0.0484(12) Uani 1 1 d . . . . .
S7 S 0.7182(5) 0.7046(3) 0.8919(3) 0.0522(13) Uani 1 1 d . . . . .
S8 S 0.7590(6) 0.7670(3) 0.7291(3) 0.0555(14) Uani 1 1 d . . . . .
C1 C 0.748(2) 0.3486(14) 0.7383(13) 0.059(6) Uani 1 1 d . . . . .
C2 C 0.7761(19) 0.3729(12) 0.6716(13) 0.051(5) Uani 1 1 d . . . . .
C3 C 0.7538(18) 0.4795(12) 0.7382(10) 0.043(5) Uani 1 1 d . . . . .
C4 C 0.745(2) 0.5498(12) 0.7567(12) 0.051(5) Uani 1 1 d . . . . .
C5 C 0.7290(19) 0.6557(14) 0.8241(12) 0.052(5) Uani 1 1 d . . . . .
C6 C 0.7489(19) 0.6795(13) 0.7588(13) 0.053(6) Uani 1 1 d . . . . .
C7 C 0.6668(18) 0.1335(10) 0.7255(12) 0.061(4) Uani 1 1 d D U . . .
H7A H 0.6260 0.1409 0.7755 0.073 Uiso 1 1 calc R U . . .
H7B H 0.6247 0.1127 0.7019 0.073 Uiso 1 1 calc R U . . .
C8 C 0.782(2) 0.1065(14) 0.7100(13) 0.068(4) Uani 1 1 d D U . . .
H8A H 0.8052 0.1063 0.7533 0.082 Uiso 0.63(3) 1 calc R U P A 1
H8B H 0.8209 0.0918 0.7473 0.082 Uiso 0.37(3) 1 calc R U P A 2
C11 C 0.826(2) 0.1586(12) 0.5700(13) 0.068(4) Uani 1 1 d D U . . .
H11 H 0.8914 0.1747 0.5323 0.082 Uiso 0.63(3) 1 calc R U P A 1
H11A H 0.8801 0.1871 0.5354 0.082 Uiso 0.37(3) 1 calc R U P A 2
C12 C 0.7176(19) 0.1956(12) 0.5733(8) 0.061(4) Uani 1 1 d D U . . .
H12A H 0.6590 0.1661 0.5817 0.073 Uiso 1 1 calc R U . . .
H12B H 0.7125 0.2360 0.5377 0.073 Uiso 1 1 calc R U . . .
C13 C 0.7697(19) 0.8304(14) 0.9274(8) 0.074(5) Uani 1 1 d D U . . .
H13A H 0.7784 0.7886 0.9611 0.089 Uiso 1 1 calc R U . . .
H13B H 0.8219 0.8635 0.9227 0.089 Uiso 1 1 calc R U . . .
C14 C 0.6586(17) 0.8613(11) 0.9287(8) 0.070(6) Uani 1 1 d D U . . .
H14 H 0.6057 0.8311 0.9613 0.085 Uiso 0.63(3) 1 calc R U P A 1
H14A H 0.5950 0.8413 0.9640 0.085 Uiso 0.37(3) 1 calc R U P A 2
C17 C 0.7056(17) 0.9192(7) 0.7895(12) 0.059(5) Uani 1 1 d D U . . .
H17 H 0.6671 0.9263 0.7522 0.071 Uiso 0.63(3) 1 calc R U P A 1
H17A H 0.6738 0.9204 0.7498 0.071 Uiso 0.37(3) 1 calc R U P A 2
C18 C 0.8224(17) 0.8953(10) 0.7668(15) 0.074(5) Uani 1 1 d D U . . .
H18A H 0.8685 0.9170 0.7867 0.089 Uiso 1 1 calc R U . . .
H18B H 0.8564 0.8882 0.7161 0.089 Uiso 1 1 calc R U . . .
C9 C 0.880(3) 0.065(2) 0.6560(16) 0.067(6) Uani 0.63(3) 1 d D U P A 1
H9A H 0.9503 0.0830 0.6465 0.081 Uiso 0.63(3) 1 calc R U P A 1
H9B H 0.8908 0.0135 0.6708 0.081 Uiso 0.63(3) 1 calc R U P A 1
C10 C 0.836(4) 0.0800(15) 0.597(2) 0.066(5) Uani 0.63(3) 1 d D U P A 1
H10A H 0.7614 0.0660 0.6109 0.079 Uiso 0.63(3) 1 calc R U P A 1
H10B H 0.8858 0.0512 0.5585 0.079 Uiso 0.63(3) 1 calc R U P A 1
C15 C 0.592(3) 0.9317(15) 0.908(2) 0.061(6) Uani 0.63(3) 1 d D U P A 1
H15A H 0.5261 0.9220 0.8970 0.073 Uiso 0.63(3) 1 calc R U P A 1
H15B H 0.5643 0.9614 0.9480 0.073 Uiso 0.63(3) 1 calc R U P A 1
C16 C 0.656(3) 0.9703(17) 0.8479(16) 0.061(7) Uani 0.63(3) 1 d D U P A 1
H16A H 0.7166 0.9864 0.8594 0.074 Uiso 0.63(3) 1 calc R U P A 1
H16B H 0.6079 1.0123 0.8326 0.074 Uiso 0.63(3) 1 calc R U P A 1
C9X C 0.809(6) 0.065(4) 0.645(2) 0.066(5) Uani 0.37(3) 1 d D U P A 2
H9XA H 0.8319 0.0141 0.6588 0.079 Uiso 0.37(3) 1 calc R U P A 2
H9XB H 0.7400 0.0693 0.6317 0.079 Uiso 0.37(3) 1 calc R U P A 2
C10X C 0.895(4) 0.087(2) 0.585(3) 0.066(5) Uani 0.37(3) 1 d D U P A 2
H10C H 0.9156 0.0555 0.5465 0.079 Uiso 0.37(3) 1 calc R U P A 2
H10D H 0.9626 0.0914 0.5972 0.079 Uiso 0.37(3) 1 calc R U P A 2
C15X C 0.649(6) 0.9420(15) 0.914(3) 0.067(7) Uani 0.37(3) 1 d D U P A 2
H15C H 0.5922 0.9665 0.9530 0.080 Uiso 0.37(3) 1 calc R U P A 2
H15D H 0.7219 0.9569 0.9068 0.080 Uiso 0.37(3) 1 calc R U P A 2
C16X C 0.617(4) 0.957(3) 0.851(2) 0.059(8) Uani 0.37(3) 1 d D U P A 2
H16C H 0.6070 1.0088 0.8380 0.071 Uiso 0.37(3) 1 calc R U P A 2
H16D H 0.5445 0.9415 0.8587 0.071 Uiso 0.37(3) 1 calc R U P A 2
F1 F 0.7790(12) 0.8899(8) 0.5897(9) 0.076(4) Uani 1 1 d D U . . .
F2 F 0.8836(16) 0.8804(9) 0.4873(9) 0.087(4) Uani 1 1 d D U . . .
F3 F 0.9400(12) 0.8249(8) 0.5704(8) 0.071(4) Uani 1 1 d D U . . .
F4 F 0.9909(18) 0.5844(12) 0.4997(15) 0.132(6) Uani 1 1 d D U . . .
F5 F 0.9392(19) 0.5996(11) 0.4156(12) 0.117(6) Uani 1 1 d D U . . .
F6 F 0.8461(15) 0.5424(9) 0.5013(10) 0.093(5) Uani 1 1 d D U . . .
F7 F 0.3518(16) 0.5418(9) 0.7726(10) 0.090(4) Uani 1 1 d D U . . .
F8 F 0.5015(17) 0.5236(10) 0.7888(14) 0.127(6) Uani 1 1 d D U . . .
F9 F 0.349(2) 0.5688(12) 0.8648(10) 0.121(6) Uani 1 1 d D U . . .
F10 F 0.4543(15) 0.8016(10) 0.8736(9) 0.087(4) Uani 1 1 d D U . . .
F11 F 0.3058(14) 0.8435(11) 0.8504(11) 0.102(5) Uani 1 1 d D U . . .
F12 F 0.4622(15) 0.8741(9) 0.7877(9) 0.087(4) Uani 1 1 d D U . . .
F13 F 0.6208(13) 0.5588(9) 0.3730(9) 0.083(4) Uani 1 1 d D U . . .
F14 F 0.4876(14) 0.6007(8) 0.3368(7) 0.075(4) Uani 1 1 d D U . . .
F15 F 0.4890(16) 0.5014(8) 0.3981(9) 0.085(4) Uani 1 1 d D U . . .
F16 F 0.1458(14) 0.5597(9) 0.5848(9) 0.080(4) Uani 1 1 d D U . . .
F17 F 0.0984(13) 0.6687(9) 0.5805(9) 0.079(4) Uani 1 1 d D U . . .
F18 F 0.1518(15) 0.6171(9) 0.6655(7) 0.079(4) Uani 1 1 d D U . . .
F19 F 0.1020(17) 0.8959(12) 0.6441(12) 0.118(6) Uani 1 1 d D U . . .
F20 F 0.155(2) 0.9720(16) 0.6584(13) 0.144(7) Uani 1 1 d D U . . .
F21 F 0.0957(17) 0.9736(13) 0.5686(11) 0.122(6) Uani 1 1 d D U . . .
F22 F 0.4623(15) 1.0337(8) 0.4031(9) 0.088(4) Uani 1 1 d D U . . .
F23 F 0.4787(16) 0.9477(10) 0.3450(7) 0.087(5) Uani 1 1 d D U . . .
F24 F 0.6025(13) 0.9605(10) 0.3877(8) 0.083(4) Uani 1 1 d D U . . .
C19 C 0.638(2) 0.7309(13) 0.5495(13) 0.055(5) Uani 1 1 d . U . . .
C20 C 0.683(2) 0.7911(14) 0.5557(13) 0.056(5) Uani 1 1 d . U . . .
H20 H 0.6359 0.8347 0.5692 0.067 Uiso 1 1 calc R U . . .
C21 C 0.805(2) 0.7821(11) 0.5399(14) 0.059(4) Uani 1 1 d D U . . .
C22 C 0.874(2) 0.7173(14) 0.5160(15) 0.066(6) Uani 1 1 d . U . . .
H22 H 0.9532 0.7115 0.5050 0.079 Uiso 1 1 calc R U . . .
C23 C 0.826(2) 0.6656(12) 0.5094(16) 0.071(5) Uani 1 1 d D U . . .
C24 C 0.710(2) 0.6697(13) 0.5251(13) 0.056(5) Uani 1 1 d . U . . .
H24 H 0.6809 0.6304 0.5190 0.067 Uiso 1 1 calc R U . . .
C25 C 0.8959(17) 0.5981(10) 0.4844(12) 0.094(5) Uani 1 1 d D U . . .
C26 C 0.8511(12) 0.8434(9) 0.5482(8) 0.062(4) Uani 1 1 d D U . . .
C27 C 0.4700(17) 0.7231(12) 0.6591(12) 0.045(4) Uani 1 1 d . U . . .
C28 C 0.457(2) 0.7736(13) 0.7039(13) 0.055(4) Uani 1 1 d . U . . .
H28 H 0.4649 0.8203 0.6835 0.066 Uiso 1 1 calc R U . . .
C29 C 0.433(2) 0.7622(13) 0.7755(13) 0.062(4) Uani 1 1 d D U . . .
C30 C 0.416(2) 0.6948(15) 0.8087(14) 0.062(5) Uani 1 1 d . U . . .
H30 H 0.3919 0.6860 0.8585 0.075 Uiso 1 1 calc R U . . .
C31 C 0.438(2) 0.6408(12) 0.7627(13) 0.065(5) Uani 1 1 d D U . . .
C32 C 0.462(2) 0.6534(13) 0.6941(13) 0.056(5) Uani 1 1 d . U . . .
H32 H 0.4734 0.6150 0.6664 0.067 Uiso 1 1 calc R U . . .
C33 C 0.4113(16) 0.5721(11) 0.7987(10) 0.086(5) Uani 1 1 d D U . . .
C34 C 0.4123(14) 0.8204(10) 0.8207(9) 0.074(4) Uani 1 1 d D U . . .
C35 C 0.451(2) 0.6844(13) 0.5421(12) 0.053(5) Uani 1 1 d . U . . .
C36 C 0.336(2) 0.6742(13) 0.5776(12) 0.053(5) Uani 1 1 d . U . . .
H36 H 0.2916 0.7019 0.6153 0.064 Uiso 1 1 calc R U . . .
C37 C 0.2895(16) 0.6252(13) 0.5574(12) 0.056(4) Uani 1 1 d D U . . .
C38 C 0.351(2) 0.5848(14) 0.4966(12) 0.057(5) Uani 1 1 d . U . . .
H38 H 0.3218 0.5483 0.4851 0.068 Uiso 1 1 calc R U . . .
C39 C 0.453(2) 0.6018(13) 0.4569(11) 0.060(4) Uani 1 1 d D U . . .
C40 C 0.506(2) 0.6490(12) 0.4790(11) 0.049(4) Uani 1 1 d . U . . .
H40 H 0.5792 0.6569 0.4515 0.059 Uiso 1 1 calc R U . . .
C41 C 0.1730(15) 0.6175(8) 0.5971(8) 0.066(4) Uani 1 1 d D U . . .
C42 C 0.5117(14) 0.5655(8) 0.3922(9) 0.066(4) Uani 1 1 d D U . . .
C43 C 0.445(2) 0.8183(13) 0.5483(12) 0.052(4) Uani 1 1 d . U . . .
C44 C 0.332(2) 0.8466(14) 0.5870(13) 0.058(5) Uani 1 1 d . U . . .
H44 H 0.2927 0.8208 0.6280 0.070 Uiso 1 1 calc R U . . .
C45 C 0.2808(19) 0.9100(16) 0.5646(15) 0.074(6) Uani 1 1 d D U . . .
C46 C 0.332(2) 0.9510(15) 0.5053(14) 0.065(6) Uani 1 1 d . U . . .
H46 H 0.2927 0.9947 0.4905 0.078 Uiso 1 1 calc R U . . .
C47 C 0.440(2) 0.9265(13) 0.4687(10) 0.056(4) Uani 1 1 d D U . . .
C48 C 0.499(2) 0.8554(13) 0.4891(12) 0.052(4) Uani 1 1 d . U . . .
H48 H 0.5713 0.8366 0.4611 0.063 Uiso 1 1 calc R U . . .
C49 C 0.4940(13) 0.9647(9) 0.4017(9) 0.066(4) Uani 1 1 d D U . . .
C50 C 0.1653(17) 0.9399(12) 0.6029(11) 0.096(6) Uani 1 1 d D U . . .
B1 B 0.501(2) 0.7378(12) 0.5756(14) 0.045(5) Uani 1 1 d . . . . .
F25 F 0.1271(13) 0.4400(8) 1.0537(8) 0.073(4) Uani 1 1 d D U . . .
F26 F 0.2803(12) 0.4239(8) 0.9745(9) 0.077(4) Uani 1 1 d D U . . .
F27 F 0.1656(16) 0.5223(7) 0.9754(10) 0.085(4) Uani 1 1 d D U . . .
F28 F 0.1549(11) 0.4701(8) 0.7255(8) 0.071(4) Uani 1 1 d D U . . .
F29 F 0.0031(13) 0.5344(8) 0.7770(9) 0.077(4) Uani 1 1 d D U . . .
F30 F -0.0024(14) 0.4385(9) 0.7407(9) 0.083(4) Uani 1 1 d D U . . .
F31 F -0.0149(17) 0.2792(13) 1.2293(12) 0.118(6) Uani 1 1 d D U . . .
F32 F -0.1858(19) 0.2583(13) 1.2667(11) 0.121(6) Uani 1 1 d D U . . .
F33 F -0.1418(19) 0.3395(11) 1.1989(11) 0.109(5) Uani 1 1 d D U . . .
F34 F -0.049(3) 0.014(2) 1.1917(11) 0.091(8) Uani 0.47(2) 1 d D U P B 5
F35 F -0.096(2) 0.0126(17) 1.0995(17) 0.077(7) Uani 0.47(2) 1 d D U P B 5
F36 F 0.0737(18) 0.0056(17) 1.0923(17) 0.080(7) Uani 0.47(2) 1 d D U P B 5
F35A F -0.022(3) 0.0020(17) 1.0733(14) 0.088(7) Uani 0.53(2) 1 d D U P B 6
F34A F -0.118(2) 0.0212(17) 1.1770(14) 0.080(7) Uani 0.53(2) 1 d D U P B 6
F36A F 0.055(2) 0.0067(14) 1.1504(17) 0.079(7) Uani 0.53(2) 1 d D U P B 6
F37 F -0.3731(10) 0.4516(6) 0.9771(8) 0.062(3) Uani 1 1 d D U . . .
F38 F -0.4936(12) 0.3920(8) 1.0479(7) 0.066(3) Uani 1 1 d D U . . .
F39 F -0.4850(12) 0.4124(8) 0.9396(8) 0.071(4) Uani 1 1 d D U . . .
F40 F -0.4421(11) 0.1536(8) 0.9254(8) 0.069(3) Uani 1 1 d D U . . .
F41 F -0.3549(15) 0.0959(8) 0.9937(8) 0.081(4) Uani 1 1 d D U . . .
F42 F -0.2755(12) 0.1094(8) 0.8837(8) 0.070(4) Uani 1 1 d D U . . .
F43 F 0.329(2) 0.0106(11) 0.8801(16) 0.083(6) Uani 0.57(2) 1 d D U P C 3
F44 F 0.379(2) 0.0957(16) 0.9028(14) 0.086(7) Uani 0.57(2) 1 d D U P C 3
F45 F 0.4319(19) 0.0667(16) 0.8015(12) 0.088(7) Uani 0.57(2) 1 d D U P C 3
F43A F 0.330(3) 0.0600(19) 0.9223(13) 0.078(7) Uani 0.43(2) 1 d D U P C 4
F44A F 0.430(2) 0.1076(19) 0.832(2) 0.083(7) Uani 0.43(2) 1 d D U P C 4
F45A F 0.375(3) 0.0154(14) 0.8266(19) 0.080(7) Uani 0.43(2) 1 d D U P C 4
F46 F 0.1965(18) 0.1555(16) 0.6449(11) 0.089(7) Uani 0.67(3) 1 d D U P D 7
F47 F 0.075(2) 0.2434(15) 0.6754(14) 0.105(8) Uani 0.67(3) 1 d D U P D 7
F48 F 0.030(2) 0.1437(18) 0.6970(15) 0.097(8) Uani 0.67(3) 1 d D U P D 7
C82 C 0.1095(18) 0.1779(14) 0.6974(11) 0.083(6) Uani 0.67(3) 1 d D U P D 7
F46A F 0.160(4) 0.116(3) 0.658(3) 0.087(9) Uani 0.33(3) 1 d D U P D 8
F47A F 0.030(4) 0.197(3) 0.684(3) 0.088(9) Uani 0.33(3) 1 d D U P D 8
F48A F 0.014(4) 0.098(3) 0.730(3) 0.101(10) Uani 0.33(3) 1 d D U P D 8
C82A C 0.085(3) 0.143(3) 0.714(2) 0.087(7) Uani 0.33(3) 1 d D U P D 8
C51 C 0.0240(18) 0.3269(12) 0.9287(12) 0.049(4) Uani 1 1 d . U . . .
C52 C 0.0805(17) 0.3576(12) 0.9651(12) 0.047(4) Uani 1 1 d . U . . .
H52 H 0.0930 0.3325 1.0068 0.057 Uiso 1 1 calc R U . . .
C53 C 0.1194(19) 0.4241(13) 0.9427(13) 0.057(4) Uani 1 1 d D U . . .
C54 C 0.1105(19) 0.4604(13) 0.8794(14) 0.057(4) Uani 1 1 d . U . . .
H54 H 0.1363 0.5044 0.8638 0.068 Uiso 1 1 calc R U . . .
C55 C 0.061(2) 0.4296(13) 0.8385(11) 0.057(4) Uani 1 1 d D U . . .
C56 C 0.0163(18) 0.3692(12) 0.8641(13) 0.051(4) Uani 1 1 d . U . . .
H56 H -0.0230 0.3537 0.8375 0.062 Uiso 1 1 calc R U . . .
C57 C 0.1740(13) 0.4528(8) 0.9857(9) 0.065(4) Uani 1 1 d D U . . .
C58 C 0.0543(11) 0.4683(8) 0.7700(9) 0.065(4) Uani 1 1 d D U . . .
C59 C -0.0274(17) 0.2173(12) 1.0277(12) 0.046(4) Uani 1 1 d . U . . .
C60 C -0.0217(18) 0.1469(12) 1.0426(13) 0.050(4) Uani 1 1 d . U . . .
H60 H -0.0039 0.1176 1.0050 0.060 Uiso 1 1 calc R U . . .
C61 C -0.041(2) 0.1152(10) 1.1120(14) 0.059(4) Uani 1 1 d D U . . .
C62 C -0.0677(19) 0.1583(14) 1.1667(14) 0.059(4) Uani 1 1 d . U . . .
H62 H -0.0814 0.1386 1.2141 0.071 Uiso 1 1 calc R U . . .
C63 C -0.074(2) 0.2283(14) 1.1509(12) 0.064(4) Uani 1 1 d D U . . .
C64 C -0.062(2) 0.2607(13) 1.0866(13) 0.055(4) Uani 1 1 d . U . . .
H64 H -0.0754 0.3109 1.0795 0.066 Uiso 1 1 calc R U . . .
C65 C -0.1024(16) 0.2724(11) 1.2112(11) 0.088(5) Uani 1 1 d D U . . .
C66 C -0.0284(15) 0.0367(10) 1.1246(10) 0.071(4) Uani 1 1 d D U . . .
C67 C -0.1493(17) 0.2626(10) 0.9464(11) 0.040(4) Uani 1 1 d . U . . .
C68 C -0.1912(18) 0.2031(11) 0.9399(11) 0.043(4) Uani 1 1 d . U . . .
H68 H -0.1422 0.1591 0.9314 0.051 Uiso 1 1 calc R U . . .
C69 C -0.3071(18) 0.2077(10) 0.9461(11) 0.043(3) Uani 1 1 d D U . . .
C70 C -0.3816(19) 0.2700(12) 0.9602(11) 0.047(4) Uani 1 1 d . U . . .
H70 H -0.4578 0.2725 0.9629 0.057 Uiso 1 1 calc R U . . .
C71 C -0.3435(16) 0.3298(9) 0.9706(12) 0.046(4) Uani 1 1 d D U . . .
C72 C -0.2295(18) 0.3250(11) 0.9622(12) 0.046(4) Uani 1 1 d . U . . .
H72 H -0.2042 0.3662 0.9674 0.055 Uiso 1 1 calc R U . . .
C73 C -0.4242(12) 0.3972(8) 0.9836(7) 0.053(3) Uani 1 1 d D U . . .
C74 C -0.3448(11) 0.1421(8) 0.9382(7) 0.055(4) Uani 1 1 d D U . . .
C75 C 0.0635(19) 0.2007(13) 0.8871(13) 0.053(4) Uani 1 1 d . U . . .
C76 C 0.047(2) 0.2038(15) 0.8207(13) 0.059(5) Uani 1 1 d . U . . .
H76 H -0.0174 0.2323 0.8113 0.071 Uiso 1 1 calc R U . . .
C77 C 0.128(2) 0.1636(17) 0.7679(12) 0.072(5) Uani 1 1 d D U . . .
C78 C 0.221(2) 0.1252(15) 0.7783(14) 0.064(5) Uani 1 1 d . U . . .
H78 H 0.2749 0.0998 0.7414 0.076 Uiso 1 1 calc R U . . .
C79 C 0.2404(17) 0.1223(12) 0.8423(13) 0.056(4) Uani 1 1 d D U . . .
C80 C 0.1617(17) 0.1606(11) 0.8961(12) 0.043(4) Uani 1 1 d . U . . .
H80 H 0.1760 0.1590 0.9399 0.052 Uiso 1 1 calc R U . . .
C81 C 0.3413(15) 0.0763(10) 0.8557(10) 0.069(4) Uani 1 1 d D U . . .
B2 B -0.019(2) 0.2544(11) 0.9459(13) 0.039(4) Uani 1 1 d . U . . .
Cl1 Cl 0.5936(10) 0.7499(6) 0.2991(6) 0.123(4) Uani 1 1 d . U . . .
Cl2 Cl 0.6016(11) 0.7083(10) 0.1639(8) 0.161(5) Uani 1 1 d . U . . .
C83 C 0.675(4) 0.705(2) 0.232(2) 0.116(9) Uani 1 1 d . U . . .
H83A H 0.6960 0.6555 0.2495 0.139 Uiso 1 1 calc R U . . .
H83B H 0.7442 0.7258 0.2111 0.139 Uiso 1 1 calc R U . . .

loop_
_atom_site_aniso_label
_atom_site_aniso_U_11
_atom_site_aniso_U_22
_atom_site_aniso_U_33
_atom_site_aniso_U_23
_atom_site_aniso_U_13
_atom_site_aniso_U_12
Pt1 0.0482(5) 0.0469(5) 0.0527(6) -0.0101(4) -0.0171(4) -0.0114(4)
Pt2 0.0457(5) 0.0398(5) 0.0744(7) -0.0101(4) -0.0207(5) -0.0096(4)
S1 0.077(4) 0.045(3) 0.037(3) -0.008(2) -0.020(3) -0.010(3)
S2 0.076(4) 0.052(3) 0.037(3) 0.002(2) -0.015(3) -0.024(3)
S3 0.074(4) 0.043(3) 0.039(3) -0.006(2) -0.015(3) -0.016(3)
S4 0.072(4) 0.040(3) 0.042(3) -0.004(2) -0.017(3) -0.012(2)
S5 0.081(4) 0.045(3) 0.047(3) -0.003(2) -0.023(3) -0.018(3)
S6 0.061(3) 0.040(3) 0.044(3) -0.005(2) -0.013(2) -0.011(2)
S7 0.070(4) 0.036(3) 0.054(3) -0.006(2) -0.022(3) -0.010(2)
S8 0.072(4) 0.040(3) 0.059(3) 0.002(2) -0.023(3) -0.019(3)
C1 0.059(15) 0.069(16) 0.051(14) -0.006(12) -0.002(11) -0.036(13)
C2 0.053(13) 0.043(12) 0.062(15) -0.019(10) -0.025(11) 0.003(10)
C3 0.044(11) 0.053(13) 0.036(11) 0.007(9) -0.015(9) -0.017(9)
C4 0.063(14) 0.045(12) 0.048(12) -0.012(10) -0.010(11) -0.019(11)
C5 0.044(12) 0.069(16) 0.048(13) 0.001(11) -0.018(10) -0.017(11)
C6 0.045(12) 0.057(14) 0.060(15) -0.023(11) -0.016(11) -0.004(10)
C7 0.081(8) 0.058(8) 0.047(8) 0.012(6) -0.011(6) -0.042(6)
C8 0.087(8) 0.066(8) 0.051(7) 0.001(6) -0.010(6) -0.032(7)
C11 0.087(8) 0.066(8) 0.051(7) 0.001(6) -0.010(6) -0.032(7)
C12 0.081(8) 0.058(8) 0.047(8) 0.012(6) -0.011(6) -0.042(6)
C13 0.063(8) 0.065(9) 0.097(12) 0.008(8) -0.020(7) -0.035(6)
C14 0.059(9) 0.066(10) 0.077(13) 0.016(8) -0.004(8) -0.031(7)
C17 0.067(9) 0.040(9) 0.075(10) 0.018(7) -0.026(8) -0.025(7)
C18 0.063(8) 0.065(9) 0.097(12) 0.008(8) -0.020(7) -0.035(6)
C9 0.083(11) 0.069(13) 0.052(9) -0.002(8) -0.012(8) -0.032(10)
C10 0.083(10) 0.066(8) 0.050(8) 0.001(6) -0.012(7) -0.033(8)
C15 0.060(11) 0.056(11) 0.078(12) 0.004(9) -0.024(9) -0.037(9)
C16 0.057(13) 0.053(10) 0.082(11) 0.007(8) -0.024(10) -0.031(9)
C9X 0.083(10) 0.066(8) 0.050(8) 0.001(6) -0.012(7) -0.033(8)
C10X 0.083(10) 0.066(8) 0.050(8) 0.001(6) -0.012(7) -0.033(8)
C15X 0.060(16) 0.065(11) 0.080(12) 0.011(8) -0.020(11) -0.034(9)
C16X 0.061(13) 0.044(13) 0.082(11) 0.010(9) -0.021(9) -0.038(10)
F1 0.071(7) 0.055(7) 0.111(9) -0.013(6) -0.030(7) -0.023(5)
F2 0.104(10) 0.082(9) 0.089(8) 0.004(6) -0.038(7) -0.042(8)
F3 0.071(7) 0.065(8) 0.086(9) -0.008(7) -0.031(6) -0.019(6)
F4 0.106(9) 0.088(11) 0.212(16) -0.058(11) -0.061(10) 0.016(8)
F5 0.109(12) 0.085(11) 0.142(11) -0.038(8) -0.013(8) 0.000(9)
F6 0.090(10) 0.071(8) 0.117(12) -0.033(8) -0.025(9) -0.004(7)
F7 0.106(10) 0.062(8) 0.114(11) 0.007(7) -0.044(9) -0.032(7)
F8 0.110(10) 0.070(8) 0.196(15) 0.044(9) -0.046(9) -0.042(7)
F9 0.153(13) 0.111(13) 0.105(9) 0.019(7) -0.038(8) -0.058(10)
F10 0.088(10) 0.105(10) 0.081(8) -0.029(7) -0.031(7) -0.020(8)
F11 0.079(7) 0.117(12) 0.125(11) -0.061(9) -0.029(7) -0.018(7)
F12 0.105(10) 0.086(8) 0.087(9) -0.032(7) -0.033(7) -0.032(7)
F13 0.087(7) 0.085(10) 0.080(9) -0.018(7) -0.019(6) -0.020(6)
F14 0.093(9) 0.076(8) 0.054(6) -0.012(6) -0.015(6) -0.015(7)
F15 0.116(11) 0.074(7) 0.072(9) -0.014(6) -0.023(8) -0.032(7)
F16 0.080(9) 0.088(8) 0.082(9) -0.012(6) -0.024(7) -0.032(7)
F17 0.076(8) 0.084(8) 0.077(9) -0.005(6) -0.019(7) -0.017(6)
F18 0.100(10) 0.087(10) 0.058(6) -0.003(6) -0.018(6) -0.043(8)
F19 0.083(10) 0.127(12) 0.114(11) 0.009(9) -0.002(8) -0.007(8)
F20 0.107(13) 0.177(15) 0.126(11) -0.044(10) -0.004(9) -0.006(11)
F21 0.089(10) 0.139(14) 0.104(11) 0.005(9) -0.005(8) 0.006(9)
F22 0.095(10) 0.073(7) 0.090(10) 0.002(6) -0.015(8) -0.028(6)
F23 0.113(11) 0.101(11) 0.058(7) 0.007(6) -0.021(7) -0.061(9)
F24 0.076(7) 0.104(11) 0.069(9) -0.009(7) -0.014(6) -0.030(6)
C19 0.059(8) 0.051(8) 0.061(12) -0.004(7) -0.023(7) -0.011(6)
C20 0.062(8) 0.055(8) 0.058(12) -0.002(8) -0.023(7) -0.017(6)
C21 0.060(7) 0.051(7) 0.074(11) -0.006(6) -0.025(7) -0.015(5)
C22 0.065(9) 0.055(7) 0.082(14) -0.010(8) -0.026(8) -0.010(6)
C23 0.064(8) 0.056(7) 0.094(13) -0.016(7) -0.023(7) -0.008(5)
C24 0.060(8) 0.051(8) 0.060(12) -0.005(8) -0.023(7) -0.006(6)
C25 0.075(9) 0.063(8) 0.139(12) -0.035(8) -0.021(8) 0.003(6)
C26 0.066(7) 0.048(7) 0.082(9) -0.004(6) -0.031(6) -0.019(5)
C27 0.040(10) 0.047(7) 0.055(7) -0.008(6) -0.022(7) -0.009(6)
C28 0.056(11) 0.055(8) 0.062(7) -0.013(6) -0.024(7) -0.014(7)
C29 0.066(11) 0.069(7) 0.061(7) -0.010(5) -0.025(6) -0.021(7)
C30 0.069(13) 0.071(7) 0.062(8) -0.005(6) -0.032(8) -0.025(7)
C31 0.085(12) 0.063(7) 0.062(7) 0.001(5) -0.035(7) -0.027(7)
C32 0.064(12) 0.054(8) 0.063(7) -0.003(6) -0.033(7) -0.018(7)
C33 0.107(11) 0.072(8) 0.096(9) 0.019(7) -0.048(8) -0.040(7)
C34 0.077(9) 0.081(8) 0.078(8) -0.027(6) -0.028(7) -0.020(6)
C35 0.068(9) 0.051(10) 0.044(8) 0.000(7) -0.016(7) -0.020(7)
C36 0.068(8) 0.056(10) 0.042(8) 0.000(7) -0.019(7) -0.022(7)
C37 0.070(7) 0.056(9) 0.049(7) 0.002(6) -0.025(5) -0.019(6)
C38 0.069(8) 0.058(10) 0.051(7) 0.000(7) -0.028(6) -0.015(7)
C39 0.072(8) 0.060(9) 0.053(7) -0.007(6) -0.024(6) -0.016(6)
C40 0.058(9) 0.051(9) 0.043(8) 0.000(7) -0.022(6) -0.011(7)
C41 0.068(7) 0.075(8) 0.060(7) -0.005(6) -0.018(6) -0.026(6)
C42 0.083(8) 0.066(8) 0.054(7) -0.014(6) -0.020(6) -0.019(6)
C43 0.062(8) 0.052(8) 0.050(8) -0.008(6) -0.020(6) -0.021(6)
C44 0.064(8) 0.064(9) 0.050(9) -0.006(7) -0.016(7) -0.018(6)
C45 0.072(8) 0.071(9) 0.066(9) 0.002(7) -0.008(6) -0.010(6)
C46 0.068(8) 0.065(10) 0.057(9) 0.000(7) -0.014(6) -0.011(7)
C47 0.065(8) 0.056(8) 0.053(7) -0.007(6) -0.018(5) -0.018(6)
C48 0.061(9) 0.054(8) 0.050(8) -0.008(6) -0.019(6) -0.021(6)
C49 0.077(8) 0.067(8) 0.056(7) 0.001(6) -0.017(6) -0.026(6)
C50 0.073(8) 0.098(11) 0.089(10) -0.002(8) 0.001(7) 0.003(7)
B1 0.043(13) 0.032(11) 0.063(16) -0.004(10) -0.023(11) -0.003(9)
F25 0.086(9) 0.058(8) 0.088(7) -0.010(6) -0.036(6) -0.022(7)
F26 0.068(7) 0.060(8) 0.113(10) -0.008(7) -0.037(6) -0.020(5)
F27 0.107(11) 0.059(6) 0.107(10) -0.008(6) -0.048(9) -0.025(6)
F28 0.060(6) 0.071(9) 0.071(7) 0.014(6) -0.013(5) -0.014(6)
F29 0.064(8) 0.073(7) 0.088(9) 0.010(6) -0.022(7) -0.007(6)
F30 0.086(9) 0.091(9) 0.080(9) 0.019(7) -0.036(7) -0.032(7)
F31 0.109(10) 0.144(14) 0.116(12) -0.076(10) -0.032(8) -0.010(9)
F32 0.131(12) 0.128(13) 0.097(9) -0.039(8) -0.003(8) -0.037(10)
F33 0.125(12) 0.105(9) 0.098(11) -0.037(7) -0.025(9) -0.015(8)
F34 0.107(17) 0.074(14) 0.088(10) 0.007(8) -0.027(9) -0.020(12)
F35 0.081(13) 0.055(12) 0.098(15) 0.004(10) -0.031(12) -0.019(10)
F36 0.079(10) 0.059(12) 0.096(14) 0.006(10) -0.021(9) -0.012(8)
F35A 0.108(17) 0.065(12) 0.093(11) -0.004(9) -0.029(10) -0.024(11)
F34A 0.078(11) 0.067(13) 0.094(11) 0.005(9) -0.022(9) -0.022(9)
F36A 0.081(11) 0.053(11) 0.109(15) 0.005(10) -0.035(11) -0.022(8)
F37 0.044(6) 0.039(5) 0.097(9) -0.009(5) -0.018(6) 0.002(4)
F38 0.064(7) 0.054(7) 0.072(7) -0.009(5) -0.010(5) -0.003(6)
F39 0.064(7) 0.065(8) 0.088(8) -0.010(6) -0.036(6) 0.005(6)
F40 0.072(7) 0.057(7) 0.092(9) -0.012(6) -0.029(6) -0.029(5)
F41 0.111(11) 0.066(7) 0.080(7) 0.001(6) -0.033(7) -0.046(7)
F42 0.070(7) 0.068(8) 0.083(7) -0.030(6) -0.015(6) -0.029(6)
F43 0.073(13) 0.070(9) 0.107(15) 0.000(8) -0.034(11) -0.008(8)
F44 0.075(13) 0.079(14) 0.107(12) -0.018(10) -0.036(10) -0.002(10)
F45 0.066(9) 0.090(15) 0.096(11) -0.009(9) -0.019(8) 0.001(9)
F43A 0.060(14) 0.075(15) 0.092(10) -0.009(8) -0.021(8) 0.005(11)
F44A 0.060(10) 0.075(14) 0.112(16) -0.008(11) -0.025(9) -0.008(9)
F45A 0.069(14) 0.066(10) 0.102(15) -0.017(10) -0.027(12) 0.003(9)
F46 0.076(11) 0.139(18) 0.050(9) -0.014(10) -0.026(7) -0.001(11)
F47 0.113(15) 0.124(15) 0.069(12) -0.007(9) -0.031(11) 0.003(10)
F48 0.091(11) 0.134(18) 0.074(13) -0.007(11) -0.037(9) -0.015(12)
C82 0.073(10) 0.117(15) 0.056(8) -0.013(8) -0.022(7) -0.003(10)
F46A 0.080(15) 0.11(2) 0.075(12) -0.025(13) -0.037(11) 0.007(13)
F47A 0.077(16) 0.114(18) 0.080(15) -0.025(13) -0.038(13) 0.005(13)
F48A 0.089(16) 0.124(19) 0.094(18) -0.023(14) -0.037(13) -0.005(14)
C82A 0.077(12) 0.113(17) 0.076(10) -0.027(10) -0.034(9) 0.006(11)
C51 0.041(9) 0.045(8) 0.060(8) -0.007(6) -0.015(7) -0.004(7)
C52 0.040(9) 0.043(7) 0.058(9) -0.008(6) -0.013(7) -0.006(6)
C53 0.052(9) 0.047(7) 0.074(7) -0.005(6) -0.019(7) -0.013(7)
C54 0.043(10) 0.054(9) 0.072(8) -0.001(6) -0.015(7) -0.013(8)
C55 0.047(9) 0.053(8) 0.069(7) 0.002(5) -0.015(6) -0.013(7)
C56 0.040(9) 0.051(8) 0.062(8) -0.001(6) -0.014(7) -0.010(7)
C57 0.065(8) 0.055(7) 0.087(8) -0.007(6) -0.033(6) -0.019(6)
C58 0.053(7) 0.069(8) 0.069(7) 0.011(6) -0.016(5) -0.015(6)
C59 0.041(10) 0.045(7) 0.057(8) -0.009(5) -0.016(7) -0.012(6)
C60 0.046(10) 0.044(7) 0.062(8) -0.008(5) -0.015(7) -0.012(6)
C61 0.055(10) 0.060(6) 0.065(7) -0.001(5) -0.019(6) -0.017(6)
C62 0.045(11) 0.069(7) 0.067(8) -0.008(6) -0.017(7) -0.017(7)
C63 0.061(11) 0.071(7) 0.063(7) -0.012(5) -0.016(6) -0.020(7)
C64 0.053(11) 0.053(8) 0.062(7) -0.018(6) -0.013(7) -0.013(7)
C65 0.101(11) 0.095(9) 0.073(8) -0.031(7) -0.020(7) -0.021(8)
C66 0.072(9) 0.054(7) 0.086(8) 0.002(6) -0.022(7) -0.018(6)
C67 0.043(6) 0.034(6) 0.045(10) -0.001(6) -0.016(6) -0.009(5)
C68 0.049(7) 0.037(7) 0.044(10) -0.006(6) -0.011(6) -0.015(5)
C69 0.050(6) 0.045(6) 0.038(8) -0.006(5) -0.010(6) -0.018(5)
C70 0.048(7) 0.049(6) 0.048(11) -0.009(6) -0.012(7) -0.015(5)
C71 0.046(6) 0.044(6) 0.051(9) -0.005(5) -0.018(5) -0.009(4)
C72 0.047(6) 0.035(7) 0.060(12) -0.008(7) -0.019(6) -0.009(5)
C73 0.046(6) 0.048(6) 0.065(7) -0.006(5) -0.017(5) -0.006(5)
C74 0.062(7) 0.046(7) 0.064(8) -0.011(5) -0.017(6) -0.024(5)
C75 0.048(8) 0.059(10) 0.054(8) -0.005(7) -0.016(6) -0.010(7)
C76 0.046(8) 0.077(12) 0.054(7) -0.008(7) -0.016(6) -0.007(8)
C77 0.060(8) 0.096(12) 0.058(7) -0.015(7) -0.017(6) 0.001(8)
C78 0.053(8) 0.074(12) 0.062(8) -0.012(7) -0.014(6) -0.008(8)
C79 0.050(7) 0.052(8) 0.064(7) -0.009(6) -0.012(5) -0.011(6)
C80 0.043(7) 0.036(8) 0.053(8) 0.002(6) -0.012(6) -0.019(6)
C81 0.055(7) 0.061(8) 0.089(9) -0.010(7) -0.022(6) -0.002(6)
B2 0.043(7) 0.026(9) 0.050(12) 0.003(8) -0.018(7) -0.006(6)
Cl1 0.132(8) 0.090(7) 0.136(8) 0.012(6) -0.017(6) -0.043(6)
Cl2 0.116(9) 0.208(15) 0.161(10) -0.037(10) -0.037(8) -0.026(9)
C83 0.109(16) 0.097(19) 0.137(13) 0.009(12) -0.025(11) -0.036(13)

loop_
_atom_type_symbol
_atom_type_description
_atom_type_scat_dispersion_real
_atom_type_scat_dispersion_imag
_atom_type_scat_source
C C 0.0181 0.0091 'International Tables Vol C Tables 4.2.6.8 and 6.1.1.4'
H H 0.0000 0.0000 'International Tables Vol C Tables 4.2.6.8 and 6.1.1.4'
B B 0.0090 0.0039 'International Tables Vol C Tables 4.2.6.8 and 6.1.1.4'
Cl Cl 0.3639 0.7018 'International Tables Vol C Tables 4.2.6.8 and 6.1.1.4'
F F 0.0727 0.0534 'International Tables Vol C Tables 4.2.6.8 and 6.1.1.4'
Pt Pt -4.5932 6.9264 'International Tables Vol C Tables 4.2.6.8 and 6.1.1.4'
S S 0.3331 0.5567 'International Tables Vol C Tables 4.2.6.8 and 6.1.1.4'

loop_
_exptl_crystal_face_index_h
_exptl_crystal_face_index_k
_exptl_crystal_face_index_l
_exptl_crystal_face_perp_dist
-1 -2 -1 0.0676
1 2 1 0.1011
-1 1 1 0.0592
2 -9 -7 0.0626
5 -5 -5 0.0888
2 -7 -9 0.0640
-5 2 6 0.0652
-7 0 4 0.0760
7 0 -4 0.1068
4 11 8 0.0842
-2 -5 -13 0.0510
-4 0 9 0.0736
2 5 13 0.0446
7 3 -3 0.1123
5 -2 11 0.0477
-4 3 -12 0.0464
-8 -1 -7 0.0454
0 -11 4 0.0765
4 -9 4 0.0653
-3 10 -4 0.0707

loop_
_geom_angle_atom_site_label_1
_geom_angle_atom_site_label_2
_geom_angle_atom_site_label_3
_geom_angle
_geom_angle_site_symmetry_1
_geom_angle_site_symmetry_3
_geom_angle_publ_flag
S1 Pt1 S2 90.94(19) . . ?
C7 Pt1 S1 164.9(7) . . ?
C7 Pt1 S2 88.1(7) . . ?
C7 Pt1 C8 37.8(6) . . ?
C7 Pt1 C11 93.7(9) . . ?
C7 Pt1 C12 89.8(9) . . ?
C8 Pt1 S1 157.2(6) . . ?
C8 Pt1 S2 92.9(7) . . ?
C8 Pt1 C11 77.9(9) . . ?
C11 Pt1 S1 91.9(6) . . ?
C11 Pt1 S2 162.1(7) . . ?
C12 Pt1 S1 86.0(6) . . ?
C12 Pt1 S2 160.0(7) . . ?
C12 Pt1 C8 97.5(9) . . ?
C12 Pt1 C11 37.9(6) . . ?
S7 Pt2 S8 90.9(2) . . ?
C13 Pt2 S7 81.4(7) . . ?
C13 Pt2 S8 162.7(7) . . ?
C13 Pt2 C17 99.6(10) . . ?
C13 Pt2 C18 96.1(11) . . ?
C14 Pt2 S7 89.4(6) . . ?
C14 Pt2 S8 157.8(6) . . ?
C14 Pt2 C13 38.5(6) . . ?
C14 Pt2 C17 80.6(9) . . ?
C14 Pt2 C18 100.9(10) . . ?
C17 Pt2 S7 161.4(6) . . ?
C17 Pt2 S8 92.7(7) . . ?
C18 Pt2 S7 160.2(6) . . ?
C18 Pt2 S8 85.9(9) . . ?
C18 Pt2 C17 38.3(6) . . ?
C2 S1 Pt1 101.4(9) . . ?
C1 S2 Pt1 100.3(8) . . ?
C3 S3 C1 96.0(11) . . ?
C3 S4 C2 96.0(11) . . ?
C4 S5 C6 95.8(12) . . ?
C4 S6 C5 94.9(11) . . ?
C5 S7 Pt2 100.2(9) . . ?
C6 S8 Pt2 100.0(8) . . ?
S3 C1 S2 119.5(14) . . ?
C2 C1 S2 125(2) . . ?
C2 C1 S3 115.9(19) . . ?
S4 C2 S1 120.6(15) . . ?
C1 C2 S1 122.3(19) . . ?
C1 C2 S4 117.0(18) . . ?
S4 C3 S3 114.9(13) . . ?
C4 C3 S3 123.4(16) . . ?
C4 C3 S4 121.7(16) . . ?
S5 C4 S6 115.9(12) . . ?
C3 C4 S5 123.7(17) . . ?
C3 C4 S6 120.2(17) . . ?
S7 C5 S6 118.9(14) . . ?
C6 C5 S6 115.9(19) . . ?
C6 C5 S7 125(2) . . ?
S8 C6 S5 118.9(15) . . ?
C5 C6 S5 117(2) . . ?
C5 C6 S8 123.7(19) . . ?
Pt1 C7 H7A 116.2 . . ?
Pt1 C7 H7B 116.2 . . ?
H7A C7 H7B 113.2 . . ?
C8 C7 Pt1 73.0(12) . . ?
C8 C7 H7A 116.2 . . ?
C8 C7 H7B 116.2 . . ?
Pt1 C8 H8A 108.4 . . ?
Pt1 C8 H8B 122.7 . . ?
C7 C8 Pt1 69.2(10) . . ?
C7 C8 H8A 108.4 . . ?
C7 C8 H8B 122.7 . . ?
C7 C8 C9 142(3) . . ?
C7 C8 C9X 104(4) . . ?
C9 C8 Pt1 108(2) . . ?
C9 C8 H8A 108.4 . . ?
C9X C8 Pt1 102(3) . . ?
C9X C8 H8B 122.7 . . ?
Pt1 C11 H11 118.4 . . ?
Pt1 C11 H11A 106.7 . . ?
C12 C11 Pt1 69.1(10) . . ?
C12 C11 H11 118.4 . . ?
C12 C11 H11A 106.7 . . ?
C12 C11 C10 117(3) . . ?
C12 C11 C10X 145(3) . . ?
C10 C11 Pt1 105(2) . . ?
C10 C11 H11 118.4 . . ?
C10X C11 Pt1 111(3) . . ?
C10X C11 H11A 106.7 . . ?
Pt1 C12 H12A 116.3 . . ?
Pt1 C12 H12B 116.3 . . ?
C11 C12 Pt1 73.0(12) . . ?
C11 C12 H12A 116.3 . . ?
C11 C12 H12B 116.3 . . ?
H12A C12 H12B 113.2 . . ?
Pt2 C13 H13A 116.5 . . ?
Pt2 C13 H13B 116.5 . . ?
H13A C13 H13B 113.5 . . ?
C14 C13 Pt2 70.8(3) . . ?
C14 C13 H13A 116.5 . . ?
C14 C13 H13B 116.5 . . ?
Pt2 C14 H14 109.3 . . ?
Pt2 C14 H14A 119.0 . . ?
C13 C14 Pt2 70.8(3) . . ?
C13 C14 H14 109.3 . . ?
C13 C14 H14A 119.0 . . ?
C13 C14 C15 140(2) . . ?
C13 C14 C15X 110(3) . . ?
C15 C14 Pt2 105.2(19) . . ?
C15 C14 H14 109.3 . . ?
C15X C14 Pt2 110(3) . . ?
C15X C14 H14A 119.0 . . ?
Pt2 C17 H17 115.6 . . ?
Pt2 C17 H17A 109.7 . . ?
C18 C17 Pt2 70.8(3) . . ?
C18 C17 H17 115.6 . . ?
C18 C17 H17A 109.7 . . ?
C18 C17 C16 120(3) . . ?
C18 C17 C16X 139(3) . . ?
C16 C17 Pt2 111.7(18) . . ?
C16 C17 H17 115.6 . . ?
C16X C17 Pt2 105(3) . . ?
C16X C17 H17A 109.7 . . ?
Pt2 C18 H18A 116.5 . . ?
Pt2 C18 H18B 116.5 . . ?
C17 C18 Pt2 70.8(3) . . ?
C17 C18 H18A 116.5 . . ?
C17 C18 H18B 116.5 . . ?
H18A C18 H18B 113.5 . . ?
C8 C9 H9A 112.0 . . ?
C8 C9 H9B 112.0 . . ?
H9A C9 H9B 109.7 . . ?
C10 C9 C8 99(3) . . ?
C10 C9 H9A 112.0 . . ?
C10 C9 H9B 112.0 . . ?
C11 C10 H10A 109.1 . . ?
C11 C10 H10B 109.1 . . ?
C9 C10 C11 113(3) . . ?
C9 C10 H10A 109.1 . . ?
C9 C10 H10B 109.1 . . ?
H10A C10 H10B 107.8 . . ?
C14 C15 H15A 108.9 . . ?
C14 C15 H15B 108.9 . . ?
H15A C15 H15B 107.8 . . ?
C16 C15 C14 113(3) . . ?
C16 C15 H15A 108.9 . . ?
C16 C15 H15B 108.9 . . ?
C17 C16 H16A 110.5 . . ?
C17 C16 H16B 110.5 . . ?
C15 C16 C17 106(3) . . ?
C15 C16 H16A 110.5 . . ?
C15 C16 H16B 110.5 . . ?
H16A C16 H16B 108.7 . . ?
C8 C9X H9XA 108.5 . . ?
C8 C9X H9XB 108.5 . . ?
H9XA C9X H9XB 107.5 . . ?
C10X C9X C8 115(4) . . ?
C10X C9X H9XA 108.5 . . ?
C10X C9X H9XB 108.5 . . ?
C11 C10X H10C 112.7 . . ?
C11 C10X H10D 112.7 . . ?
C9X C10X C11 95(4) . . ?
C9X C10X H10C 112.7 . . ?
C9X C10X H10D 112.7 . . ?
H10C C10X H10D 110.2 . . ?
C14 C15X H15C 110.9 . . ?
C14 C15X H15D 110.9 . . ?
H15C C15X H15D 108.9 . . ?
C16X C15X C14 104(4) . . ?
C16X C15X H15C 110.9 . . ?
C16X C15X H15D 110.9 . . ?
C17 C16X H16C 109.4 . . ?
C17 C16X H16D 109.4 . . ?
C15X C16X C17 111(4) . . ?
C15X C16X H16C 109.4 . . ?
C15X C16X H16D 109.4 . . ?
H16C C16X H16D 108.0 . . ?
C20 C19 B1 117(2) . . ?
C24 C19 C20 120(2) . . ?
C24 C19 B1 123(2) . . ?
C19 C20 H20 121.7 . . ?
C19 C20 C21 117(2) . . ?
C21 C20 H20 121.7 . . ?
C20 C21 C26 117(2) . . ?
C22 C21 C20 120.4(19) . . ?
C22 C21 C26 123(2) . . ?
C21 C22 H22 120.7 . . ?
C23 C22 C21 119(2) . . ?
C23 C22 H22 120.7 . . ?
C22 C23 C24 124(2) . . ?
C22 C23 C25 120(2) . . ?
C24 C23 C25 116(2) . . ?
C19 C24 C23 120(2) . . ?
C19 C24 H24 120.0 . . ?
C23 C24 H24 120.0 . . ?
F4 C25 F5 97(2) . . ?
F4 C25 C23 113(2) . . ?
F5 C25 C23 114(2) . . ?
F6 C25 F4 111(2) . . ?
F6 C25 F5 104(2) . . ?
F6 C25 C23 116.2(19) . . ?
F1 C26 C21 114.7(16) . . ?
F2 C26 F1 104.1(16) . . ?
F2 C26 C21 110.4(16) . . ?
F3 C26 F1 108.2(15) . . ?
F3 C26 F2 105.8(15) . . ?
F3 C26 C21 112.9(16) . . ?
C28 C27 C32 113(2) . . ?
C28 C27 B1 124(2) . . ?
C32 C27 B1 122.3(19) . . ?
C27 C28 H28 117.3 . . ?
C29 C28 C27 125(2) . . ?
C29 C28 H28 117.3 . . ?
C28 C29 C30 120(2) . . ?
C28 C29 C34 122(2) . . ?
C30 C29 C34 118(2) . . ?
C29 C30 H30 122.3 . . ?
C29 C30 C31 115(2) . . ?
C31 C30 H30 122.3 . . ?
C30 C31 C33 114(2) . . ?
C32 C31 C30 123(2) . . ?
C32 C31 C33 122(2) . . ?
C27 C32 H32 118.7 . . ?
C31 C32 C27 123(2) . . ?
C31 C32 H32 118.7 . . ?
F7 C33 F8 99.1(19) . . ?
F7 C33 F9 98.3(18) . . ?
F7 C33 C31 115.3(18) . . ?
F8 C33 F9 111(2) . . ?
F8 C33 C31 111.0(19) . . ?
F9 C33 C31 120(2) . . ?
F10 C34 F11 104.5(17) . . ?
F10 C34 F12 102.8(17) . . ?
F10 C34 C29 112.5(17) . . ?
F11 C34 F12 109.5(18) . . ?
F11 C34 C29 113.8(17) . . ?
F12 C34 C29 112.8(17) . . ?
C36 C35 B1 117(2) . . ?
C40 C35 C36 116(2) . . ?
C40 C35 B1 127(2) . . ?
C35 C36 H36 119.3 . . ?
C37 C36 C35 121(2) . . ?
C37 C36 H36 119.3 . . ?
C36 C37 C38 121.3(19) . . ?
C36 C37 C41 118(2) . . ?
C38 C37 C41 120.9(19) . . ?
C37 C38 H38 121.3 . . ?
C39 C38 C37 117(2) . . ?
C39 C38 H38 121.3 . . ?
C38 C39 C40 122.2(19) . . ?
C38 C39 C42 118(2) . . ?
C40 C39 C42 120(2) . . ?
C35 C40 C39 121(2) . . ?
C35 C40 H40 119.6 . . ?
C39 C40 H40 119.6 . . ?
F16 C41 F17 104.1(16) . . ?
F16 C41 F18 107.6(15) . . ?
F16 C41 C37 112.6(16) . . ?
F17 C41 C37 113.4(17) . . ?
F18 C41 F17 105.3(16) . . ?
F18 C41 C37 113.2(16) . . ?
F13 C42 F14 102.1(16) . . ?
F13 C42 F15 106.2(16) . . ?
F13 C42 C39 115.1(17) . . ?
F14 C42 C39 112.3(16) . . ?
F15 C42 F14 108.8(16) . . ?
F15 C42 C39 111.7(16) . . ?
C44 C43 B1 118(2) . . ?
C48 C43 C44 119(2) . . ?
C48 C43 B1 123(2) . . ?
C43 C44 H44 120.0 . . ?
C45 C44 C43 120(2) . . ?
C45 C44 H44 120.0 . . ?
C44 C45 C46 124(2) . . ?
C44 C45 C50 121(2) . . ?
C46 C45 C50 115(2) . . ?
C45 C46 H46 121.1 . . ?
C47 C46 C45 118(2) . . ?
C47 C46 H46 121.1 . . ?
C46 C47 C48 121(2) . . ?
C46 C47 C49 120(2) . . ?
C49 C47 C48 119(2) . . ?
C43 C48 C47 118(2) . . ?
C43 C48 H48 120.8 . . ?
C47 C48 H48 120.8 . . ?
F22 C49 C47 112.0(16) . . ?
F23 C49 F22 106.4(17) . . ?
F23 C49 F24 105.9(16) . . ?
F23 C49 C47 116.4(16) . . ?
F24 C49 F22 100.0(16) . . ?
F24 C49 C47 114.6(17) . . ?
F19 C50 C45 117(2) . . ?
F20 C50 F19 89(2) . . ?
F20 C50 F21 111(2) . . ?
F20 C50 C45 115(2) . . ?
F21 C50 F19 99(2) . . ?
F21 C50 C45 121(2) . . ?
C19 B1 C43 108.8(18) . . ?
C27 B1 C19 104.0(18) . . ?
C27 B1 C35 111.1(18) . . ?
C27 B1 C43 113.9(19) . . ?
C35 B1 C19 116(2) . . ?
C35 B1 C43 103.7(18) . . ?
F46 C82 F47 104.2(16) . . ?
F46 C82 F48 105.3(16) . . ?
F46 C82 C77 115(2) . . ?
F47 C82 F48 103.4(16) . . ?
F47 C82 C77 119(2) . . ?
F48 C82 C77 109(2) . . ?
F46A C82A F47A 101(3) . . ?
F46A C82A F48A 100(3) . . ?
F46A C82A C77 117(4) . . ?
F47A C82A C77 114(4) . . ?
F48A C82A F47A 100(3) . . ?
F48A C82A C77 122(4) . . ?
C52 C51 C56 112(2) . . ?
C52 C51 B2 129(2) . . ?
C56 C51 B2 119(2) . . ?
C51 C52 H52 117.9 . . ?
C51 C52 C53 124(2) . . ?
C53 C52 H52 117.9 . . ?
C52 C53 C57 120(2) . . ?
C54 C53 C52 120.1(19) . . ?
C54 C53 C57 120(2) . . ?
C53 C54 H54 121.0 . . ?
C53 C54 C55 118(2) . . ?
C55 C54 H54 121.0 . . ?
C54 C55 C58 117.4(19) . . ?
C56 C55 C54 120(2) . . ?
C56 C55 C58 122(2) . . ?
C51 C56 H56 117.4 . . ?
C55 C56 C51 125(2) . . ?
C55 C56 H56 117.4 . . ?
F25 C57 F26 105.2(16) . . ?
F25 C57 F27 104.9(15) . . ?
F25 C57 C53 112.0(16) . . ?
F26 C57 C53 112.6(16) . . ?
F27 C57 F26 109.3(15) . . ?
F27 C57 C53 112.3(16) . . ?
F28 C58 F29 107.1(15) . . ?
F28 C58 F30 108.3(15) . . ?
F28 C58 C55 111.0(15) . . ?
F29 C58 F30 106.1(16) . . ?
F29 C58 C55 112.4(16) . . ?
F30 C58 C55 111.7(16) . . ?
C60 C59 C64 117(2) . . ?
C60 C59 B2 120.9(19) . . ?
C64 C59 B2 121(2) . . ?
C59 C60 H60 118.9 . . ?
C59 C60 C61 122(2) . . ?
C61 C60 H60 118.9 . . ?
C60 C61 C66 119(2) . . ?
C62 C61 C60 119(2) . . ?
C62 C61 C66 122(2) . . ?
C61 C62 H62 120.9 . . ?
C63 C62 C61 118(2) . . ?
C63 C62 H62 120.9 . . ?
C62 C63 C65 116(2) . . ?
C64 C63 C62 125(2) . . ?
C64 C63 C65 119(2) . . ?
C59 C64 H64 120.9 . . ?
C63 C64 C59 118(2) . . ?
C63 C64 H64 120.9 . . ?
F31 C65 F32 111(2) . . ?
F31 C65 C63 113.4(18) . . ?
F32 C65 C63 117.2(19) . . ?
F33 C65 F31 99(2) . . ?
F33 C65 F32 97(2) . . ?
F33 C65 C63 115(2) . . ?
F34 C66 F36 106.9(16) . . ?
F34 C66 C61 113(2) . . ?
F35 C66 F34 108.0(16) . . ?
F35 C66 F36 106.1(16) . . ?
F35 C66 C61 111(2) . . ?
F36 C66 C61 112(2) . . ?
F35A C66 F34A 106.3(17) . . ?
F35A C66 F36A 107.4(18) . . ?
F35A C66 C61 117(2) . . ?
F34A C66 C61 108(2) . . ?
F36A C66 F34A 102.4(16) . . ?
F36A C66 C61 115(2) . . ?
C68 C67 C72 115.5(19) . . ?
C68 C67 B2 119.8(18) . . ?
C72 C67 B2 124.1(17) . . ?
C67 C68 H68 119.6 . . ?
C67 C68 C69 120.8(19) . . ?
C69 C68 H68 119.6 . . ?
C68 C69 C74 117.4(17) . . ?
C70 C69 C68 121.4(16) . . ?
C70 C69 C74 121.1(18) . . ?
C69 C70 H70 120.4 . . ?
C69 C70 C71 119(2) . . ?
C71 C70 H70 120.4 . . ?
C70 C71 C73 118.6(17) . . ?
C72 C71 C70 118.5(17) . . ?
C72 C71 C73 122.7(17) . . ?
C67 C72 H72 117.8 . . ?
C71 C72 C67 124.3(18) . . ?
C71 C72 H72 117.8 . . ?
F37 C73 F38 108.7(14) . . ?
F37 C73 F39 106.6(14) . . ?
F37 C73 C71 111.8(14) . . ?
F38 C73 C71 109.3(14) . . ?
F39 C73 F38 107.5(14) . . ?
F39 C73 C71 112.7(14) . . ?
F40 C74 F42 103.8(14) . . ?
F40 C74 C69 114.0(14) . . ?
F41 C74 F40 105.7(14) . . ?
F41 C74 F42 107.3(15) . . ?
F41 C74 C69 113.9(14) . . ?
F42 C74 C69 111.4(13) . . ?
C76 C75 B2 120(2) . . ?
C80 C75 C76 117(2) . . ?
C80 C75 B2 121(2) . . ?
C75 C76 H76 120.5 . . ?
C75 C76 C77 119(2) . . ?
C77 C76 H76 120.5 . . ?
C76 C77 C82 114(2) . . ?
C76 C77 C82A 115(3) . . ?
C78 C77 C82 123(2) . . ?
C78 C77 C82A 118(3) . . ?
C78 C77 C76 122(2) . . ?
C77 C78 H78 120.0 . . ?
C77 C78 C79 120(2) . . ?
C79 C78 H78 120.0 . . ?
C78 C79 C80 120(2) . . ?
C78 C79 C81 120(2) . . ?
C80 C79 C81 120(2) . . ?
C75 C80 C79 122(2) . . ?
C75 C80 H80 119.1 . . ?
C79 C80 H80 119.1 . . ?
F43 C81 C79 115(2) . . ?
F44 C81 F43 101.4(15) . . ?
F44 C81 F45 102.5(16) . . ?
F44 C81 C79 117(2) . . ?
F45 C81 F43 101.8(15) . . ?
F45 C81 C79 117(2) . . ?
F43A C81 F44A 104.9(19) . . ?
F43A C81 F45A 105.2(19) . . ?
F43A C81 C79 113(2) . . ?
F44A C81 F45A 103.6(18) . . ?
F44A C81 C79 112(2) . . ?
F45A C81 C79 117(2) . . ?
C51 B2 C59 114.4(18) . . ?
C51 B2 C67 112.4(17) . . ?
C51 B2 C75 107.8(18) . . ?
C67 B2 C59 100.8(16) . . ?
C67 B2 C75 110.8(17) . . ?
C75 B2 C59 110.7(17) . . ?
Cl1 C83 Cl2 111(2) . . ?
Cl1 C83 H83A 109.5 . . ?
Cl1 C83 H83B 109.5 . . ?
Cl2 C83 H83A 109.5 . . ?
Cl2 C83 H83B 109.5 . . ?
H83A C83 H83B 108.1 . . ?

loop_
_geom_bond_atom_site_label_1
_geom_bond_atom_site_label_2
_geom_bond_distance
_geom_bond_site_symmetry_2
_geom_bond_publ_flag
Pt1 S1 2.262(6) . ?
Pt1 S2 2.265(6) . ?
Pt1 C7 2.153(10) . ?
Pt1 C8 2.20(3) . ?
Pt1 C11 2.20(3) . ?
Pt1 C12 2.153(10) . ?
Pt2 S7 2.265(6) . ?
Pt2 S8 2.280(6) . ?
Pt2 C13 2.153(11) . ?
Pt2 C14 2.153(10) . ?
Pt2 C17 2.154(10) . ?
Pt2 C18 2.154(10) . ?
S1 C2 1.73(2) . ?
S2 C1 1.74(3) . ?
S3 C1 1.73(3) . ?
S3 C3 1.70(2) . ?
S4 C2 1.72(2) . ?
S4 C3 1.69(2) . ?
S5 C4 1.66(2) . ?
S5 C6 1.74(2) . ?
S6 C4 1.71(2) . ?
S6 C5 1.76(3) . ?
S7 C5 1.72(2) . ?
S8 C6 1.73(3) . ?
C1 C2 1.31(3) . ?
C3 C4 1.44(3) . ?
C5 C6 1.29(3) . ?
C7 H7A 0.9900 . ?
C7 H7B 0.9900 . ?
C7 C8 1.41(2) . ?
C8 H8A 1.0000 . ?
C8 H8B 1.0000 . ?
C8 C9 1.54(2) . ?
C8 C9X 1.54(2) . ?
C11 H11 1.0000 . ?
C11 H11A 1.0000 . ?
C11 C12 1.42(2) . ?
C11 C10 1.54(2) . ?
C11 C10X 1.53(2) . ?
C12 H12A 0.9900 . ?
C12 H12B 0.9900 . ?
C13 H13A 0.9900 . ?
C13 H13B 0.9900 . ?
C13 C14 1.42(2) . ?
C14 H14 1.0000 . ?
C14 H14A 1.0000 . ?
C14 C15 1.54(2) . ?
C14 C15X 1.54(2) . ?
C17 H17 1.0000 . ?
C17 H17A 1.0000 . ?
C17 C18 1.42(2) . ?
C17 C16 1.53(2) . ?
C17 C16X 1.54(2) . ?
C18 H18A 0.9900 . ?
C18 H18B 0.9900 . ?
C9 H9A 0.9900 . ?
C9 H9B 0.9900 . ?
C9 C10 1.43(3) . ?
C10 H10A 0.9900 . ?
C10 H10B 0.9900 . ?
C15 H15A 0.9900 . ?
C15 H15B 0.9900 . ?
C15 C16 1.43(3) . ?
C16 H16A 0.9900 . ?
C16 H16B 0.9900 . ?
C9X H9XA 0.9900 . ?
C9X H9XB 0.9900 . ?
C9X C10X 1.43(3) . ?
C10X H10C 0.9900 . ?
C10X H10D 0.9900 . ?
C15X H15C 0.9900 . ?
C15X H15D 0.9900 . ?
C15X C16X 1.43(3) . ?
C16X H16C 0.9900 . ?
C16X H16D 0.9900 . ?
F1 C26 1.321(9) . ?
F2 C26 1.316(9) . ?
F3 C26 1.315(8) . ?
F4 C25 1.313(9) . ?
F5 C25 1.314(9) . ?
F6 C25 1.311(9) . ?
F7 C33 1.310(9) . ?
F8 C33 1.311(9) . ?
F9 C33 1.313(9) . ?
F10 C34 1.313(9) . ?
F11 C34 1.314(9) . ?
F12 C34 1.315(9) . ?
F13 C42 1.309(9) . ?
F14 C42 1.310(9) . ?
F15 C42 1.310(9) . ?
F16 C41 1.312(9) . ?
F17 C41 1.314(9) . ?
F18 C41 1.314(9) . ?
F19 C50 1.311(9) . ?
F20 C50 1.311(9) . ?
F21 C50 1.311(9) . ?
F22 C49 1.315(9) . ?
F23 C49 1.312(9) . ?
F24 C49 1.313(9) . ?
C19 C20 1.43(3) . ?
C19 C24 1.39(3) . ?
C19 B1 1.65(3) . ?
C20 H20 0.9500 . ?
C20 C21 1.47(3) . ?
C21 C22 1.43(4) . ?
C21 C26 1.477(14) . ?
C22 H22 0.9500 . ?
C22 C23 1.31(4) . ?
C23 C24 1.40(4) . ?
C23 C25 1.478(15) . ?
C24 H24 0.9500 . ?
C27 C28 1.37(3) . ?
C27 C32 1.44(3) . ?
C27 B1 1.59(3) . ?
C28 H28 0.9500 . ?
C28 C29 1.37(3) . ?
C29 C30 1.40(4) . ?
C29 C34 1.476(14) . ?
C30 H30 0.9500 . ?
C30 C31 1.42(4) . ?
C31 C32 1.31(3) . ?
C31 C33 1.471(15) . ?
C32 H32 0.9500 . ?
C35 C36 1.46(3) . ?
C35 C40 1.43(3) . ?
C35 B1 1.63(3) . ?
C36 H36 0.9500 . ?
C36 C37 1.38(3) . ?
C37 C38 1.46(3) . ?
C37 C41 1.476(14) . ?
C38 H38 0.9500 . ?
C38 C39 1.37(3) . ?
C39 C40 1.44(3) . ?
C39 C42 1.474(14) . ?
C40 H40 0.9500 . ?
C43 C44 1.45(3) . ?
C43 C48 1.36(3) . ?
C43 B1 1.67(3) . ?
C44 H44 0.9500 . ?
C44 C45 1.35(4) . ?
C45 C46 1.39(4) . ?
C45 C50 1.472(15) . ?
C46 H46 0.9500 . ?
C46 C47 1.37(4) . ?
C47 C48 1.50(3) . ?
C47 C49 1.473(14) . ?
C48 H48 0.9500 . ?
F25 C57 1.317(8) . ?
F26 C57 1.320(8) . ?
F27 C57 1.320(8) . ?
F28 C58 1.317(8) . ?
F29 C58 1.319(8) . ?
F30 C58 1.319(8) . ?
F31 C65 1.315(8) . ?
F32 C65 1.317(9) . ?
F33 C65 1.314(9) . ?
F34 C66 1.316(8) . ?
F35 C66 1.314(8) . ?
F36 C66 1.320(8) . ?
F35A C66 1.279(19) . ?
F34A C66 1.344(19) . ?
F36A C66 1.326(19) . ?
F37 C73 1.317(8) . ?
F38 C73 1.319(8) . ?
F39 C73 1.319(8) . ?
F40 C74 1.318(7) . ?
F41 C74 1.317(8) . ?
F42 C74 1.319(8) . ?
F43 C81 1.318(8) . ?
F44 C81 1.317(8) . ?
F45 C81 1.317(8) . ?
F43A C81 1.30(2) . ?
F44A C81 1.318(19) . ?
F45A C81 1.322(19) . ?
F46 C82 1.315(8) . ?
F47 C82 1.317(8) . ?
F48 C82 1.317(8) . ?
C82 C77 1.488(14) . ?
F46A C82A 1.317(17) . ?
F47A C82A 1.321(17) . ?
F48A C82A 1.320(17) . ?
C82A C77 1.49(2) . ?
C51 C52 1.43(3) . ?
C51 C56 1.45(3) . ?
C51 B2 1.56(3) . ?
C52 H52 0.9500 . ?
C52 C53 1.43(3) . ?
C53 C54 1.39(3) . ?
C53 C57 1.488(14) . ?
C54 H54 0.9500 . ?
C54 C55 1.43(3) . ?
C55 C56 1.37(3) . ?
C55 C58 1.488(14) . ?
C56 H56 0.9500 . ?
C59 C60 1.34(3) . ?
C59 C64 1.45(3) . ?
C59 B2 1.68(3) . ?
C60 H60 0.9500 . ?
C60 C61 1.41(3) . ?
C61 C62 1.39(3) . ?
C61 C66 1.489(14) . ?
C62 H62 0.9500 . ?
C62 C63 1.34(4) . ?
C63 C64 1.33(4) . ?
C63 C65 1.487(14) . ?
C64 H64 0.9500 . ?
C67 C68 1.40(3) . ?
C67 C72 1.42(3) . ?
C67 B2 1.64(3) . ?
C68 H68 0.9500 . ?
C68 C69 1.43(3) . ?
C69 C70 1.38(3) . ?
C69 C74 1.490(14) . ?
C70 H70 0.9500 . ?
C70 C71 1.41(3) . ?
C71 C72 1.40(3) . ?
C71 C73 1.489(14) . ?
C72 H72 0.9500 . ?
C75 C76 1.41(3) . ?
C75 C80 1.39(3) . ?
C75 B2 1.64(3) . ?
C76 H76 0.9500 . ?
C76 C77 1.42(4) . ?
C77 C78 1.34(4) . ?
C78 H78 0.9500 . ?
C78 C79 1.37(3) . ?
C79 C80 1.40(3) . ?
C79 C81 1.488(14) . ?
C80 H80 0.9500 . ?
Cl1 C83 1.64(4) . ?
Cl2 C83 1.88(5) . ?
C83 H83A 0.9900 . ?
C83 H83B 0.9900 . ?

loop_
_geom_torsion_atom_site_label_1
_geom_torsion_atom_site_label_2
_geom_torsion_atom_site_label_3
_geom_torsion_atom_site_label_4
_geom_torsion
_geom_torsion_site_symmetry_1
_geom_torsion_site_symmetry_2
_geom_torsion_site_symmetry_3
_geom_torsion_site_symmetry_4
_geom_torsion_publ_flag
Pt1 S1 C2 S4 -175.0(12) . . . . ?
Pt1 S1 C2 C1 5(2) . . . . ?
Pt1 S2 C1 S3 176.1(14) . . . . ?
Pt1 S2 C1 C2 -5(3) . . . . ?
Pt1 C7 C8 C9 -93(4) . . . . ?
Pt1 C7 C8 C9X -98(3) . . . . ?
Pt1 C8 C9 C10 -55(3) . . . . ?
Pt1 C8 C9X C10X 52(6) . . . . ?
Pt1 C11 C10 C9 -44(4) . . . . ?
Pt1 C11 C10X C9X 51(5) . . . . ?
Pt2 S7 C5 S6 176.1(11) . . . . ?
Pt2 S7 C5 C6 2(2) . . . . ?
Pt2 S8 C6 S5 -177.2(12) . . . . ?
Pt2 S8 C6 C5 4(2) . . . . ?
Pt2 C13 C14 C15 -91(3) . . . . ?
Pt2 C13 C14 C15X -104(3) . . . . ?
Pt2 C14 C15 C16 -47(3) . . . . ?
Pt2 C14 C15X C16X 43(5) . . . . ?
Pt2 C17 C16 C15 -33(4) . . . . ?
Pt2 C17 C16X C15X 48(5) . . . . ?
S2 C1 C2 S1 1(3) . . . . ?
S2 C1 C2 S4 -179.8(15) . . . . ?
S3 C1 C2 S1 179.2(13) . . . . ?
S3 C1 C2 S4 -1(3) . . . . ?
S3 C3 C4 S5 -177.7(14) . . . . ?
S3 C3 C4 S6 7(3) . . . . ?
S4 C3 C4 S5 2(3) . . . . ?
S4 C3 C4 S6 -172.8(13) . . . . ?
S6 C5 C6 S5 2(3) . . . . ?
S6 C5 C6 S8 -178.7(13) . . . . ?
S7 C5 C6 S5 176.7(13) . . . . ?
S7 C5 C6 S8 -4(3) . . . . ?
C1 S3 C3 S4 -2.9(15) . . . . ?
C1 S3 C3 C4 177(2) . . . . ?
C2 S4 C3 S3 2.4(15) . . . . ?
C2 S4 C3 C4 -177.3(19) . . . . ?
C3 S3 C1 S2 -178.9(16) . . . . ?
C3 S3 C1 C2 2(2) . . . . ?
C3 S4 C2 S1 178.9(15) . . . . ?
C3 S4 C2 C1 -1(2) . . . . ?
C4 S5 C6 S8 -179.5(15) . . . . ?
C4 S5 C6 C5 -1(2) . . . . ?
C4 S6 C5 S7 -177.5(15) . . . . ?
C4 S6 C5 C6 -3(2) . . . . ?
C5 S6 C4 S5 2.5(17) . . . . ?
C5 S6 C4 C3 178(2) . . . . ?
C6 S5 C4 S6 -1.5(17) . . . . ?
C6 S5 C4 C3 -177(2) . . . . ?
C7 C8 C9 C10 24(5) . . . . ?
C7 C8 C9X C10X 123(5) . . . . ?
C8 C9 C10 C11 66(4) . . . . ?
C8 C9X C10X C11 -69(7) . . . . ?
C12 C11 C10 C9 -118(3) . . . . ?
C12 C11 C10X C9X -32(8) . . . . ?
C13 C14 C15 C16 31(5) . . . . ?
C13 C14 C15X C16X 119(4) . . . . ?
C14 C15 C16 C17 53(4) . . . . ?
C14 C15X C16X C17 -61(6) . . . . ?
C18 C17 C16 C15 -112(3) . . . . ?
C18 C17 C16X C15X -30(7) . . . . ?
C10 C11 C12 Pt1 97(2) . . . . ?
C16 C17 C18 Pt2 104.6(19) . . . . ?
C10X C11 C12 Pt1 97(6) . . . . ?
C16X C17 C18 Pt2 91(4) . . . . ?
C19 C20 C21 C22 3(4) . . . . ?
C19 C20 C21 C26 -178(2) . . . . ?
C20 C19 C24 C23 3(4) . . . . ?
C20 C19 B1 C27 -80(2) . . . . ?
C20 C19 B1 C35 158(2) . . . . ?
C20 C19 B1 C43 42(3) . . . . ?
C20 C21 C22 C23 -1(4) . . . . ?
C20 C21 C26 F1 21(3) . . . . ?
C20 C21 C26 F2 -96(2) . . . . ?
C20 C21 C26 F3 146(2) . . . . ?
C21 C22 C23 C24 -1(5) . . . . ?
C21 C22 C23 C25 180(3) . . . . ?
C22 C21 C26 F1 -160(2) . . . . ?
C22 C21 C26 F2 82(3) . . . . ?
C22 C21 C26 F3 -36(3) . . . . ?
C22 C23 C24 C19 0(5) . . . . ?
C22 C23 C25 F4 28(4) . . . . ?
C22 C23 C25 F5 -81(3) . . . . ?
C22 C23 C25 F6 157(3) . . . . ?
C24 C19 C20 C21 -4(4) . . . . ?
C24 C19 B1 C27 97(3) . . . . ?
C24 C19 B1 C35 -25(3) . . . . ?
C24 C19 B1 C43 -141(2) . . . . ?
C24 C23 C25 F4 -152(3) . . . . ?
C24 C23 C25 F5 99(3) . . . . ?
C24 C23 C25 F6 -22(4) . . . . ?
C25 C23 C24 C19 179(2) . . . . ?
C26 C21 C22 C23 -179(3) . . . . ?
C27 C28 C29 C30 -2(4) . . . . ?
C27 C28 C29 C34 -176(2) . . . . ?
C28 C27 C32 C31 3(3) . . . . ?
C28 C27 B1 C19 84(3) . . . . ?
C28 C27 B1 C35 -152(2) . . . . ?
C28 C27 B1 C43 -35(3) . . . . ?
C28 C29 C30 C31 7(4) . . . . ?
C28 C29 C34 F10 -143(2) . . . . ?
C28 C29 C34 F11 99(3) . . . . ?
C28 C29 C34 F12 -27(3) . . . . ?
C29 C30 C31 C32 -7(4) . . . . ?
C29 C30 C31 C33 -175(2) . . . . ?
C30 C29 C34 F10 44(3) . . . . ?
C30 C29 C34 F11 -74(3) . . . . ?
C30 C29 C34 F12 160(2) . . . . ?
C30 C31 C32 C27 2(4) . . . . ?
C30 C31 C33 F7 132(2) . . . . ?
C30 C31 C33 F8 -117(3) . . . . ?
C30 C31 C33 F9 15(3) . . . . ?
C32 C27 C28 C29 -3(3) . . . . ?
C32 C27 B1 C19 -92(2) . . . . ?
C32 C27 B1 C35 33(3) . . . . ?
C32 C27 B1 C43 150(2) . . . . ?
C32 C31 C33 F7 -38(4) . . . . ?
C32 C31 C33 F8 74(3) . . . . ?
C32 C31 C33 F9 -154(3) . . . . ?
C33 C31 C32 C27 170(2) . . . . ?
C34 C29 C30 C31 -180(2) . . . . ?
C35 C36 C37 C38 -4(4) . . . . ?
C35 C36 C37 C41 179(2) . . . . ?
C36 C35 C40 C39 -5(3) . . . . ?
C36 C35 B1 C19 163(2) . . . . ?
C36 C35 B1 C27 45(3) . . . . ?
C36 C35 B1 C43 -78(2) . . . . ?
C36 C37 C38 C39 -5(4) . . . . ?
C36 C37 C41 F16 -165(2) . . . . ?
C36 C37 C41 F17 77(2) . . . . ?
C36 C37 C41 F18 -43(3) . . . . ?
C37 C38 C39 C40 10(4) . . . . ?
C37 C38 C39 C42 -175(2) . . . . ?
C38 C37 C41 F16 18(3) . . . . ?
C38 C37 C41 F17 -100(2) . . . . ?
C38 C37 C41 F18 140(2) . . . . ?
C38 C39 C40 C35 -4(4) . . . . ?
C38 C39 C42 F13 -152(2) . . . . ?
C38 C39 C42 F14 92(3) . . . . ?
C38 C39 C42 F15 -31(3) . . . . ?
C40 C35 C36 C37 10(3) . . . . ?
C40 C35 B1 C19 -21(3) . . . . ?
C40 C35 B1 C27 -139(2) . . . . ?
C40 C35 B1 C43 98(3) . . . . ?
C40 C39 C42 F13 23(3) . . . . ?
C40 C39 C42 F14 -93(2) . . . . ?
C40 C39 C42 F15 145(2) . . . . ?
C41 C37 C38 C39 171(2) . . . . ?
C42 C39 C40 C35 -179(2) . . . . ?
C43 C44 C45 C46 0(5) . . . . ?
C43 C44 C45 C50 180(2) . . . . ?
C44 C43 C48 C47 4(3) . . . . ?
C44 C43 B1 C19 -156(2) . . . . ?
C44 C43 B1 C27 -40(3) . . . . ?
C44 C43 B1 C35 81(2) . . . . ?
C44 C45 C46 C47 -2(5) . . . . ?
C44 C45 C50 F19 -21(4) . . . . ?
C44 C45 C50 F20 81(4) . . . . ?
C44 C45 C50 F21 -141(3) . . . . ?
C45 C46 C47 C48 4(4) . . . . ?
C45 C46 C47 C49 174(2) . . . . ?
C46 C45 C50 F19 159(3) . . . . ?
C46 C45 C50 F20 -99(3) . . . . ?
C46 C45 C50 F21 38(4) . . . . ?
C46 C47 C48 C43 -6(3) . . . . ?
C46 C47 C49 F22 36(3) . . . . ?
C46 C47 C49 F23 -86(3) . . . . ?
C46 C47 C49 F24 149(2) . . . . ?
C48 C43 C44 C45 -1(4) . . . . ?
C48 C43 B1 C19 30(3) . . . . ?
C48 C43 B1 C27 145(2) . . . . ?
C48 C43 B1 C35 -94(2) . . . . ?
C48 C47 C49 F22 -153.6(19) . . . . ?
C48 C47 C49 F23 84(3) . . . . ?
C48 C47 C49 F24 -41(3) . . . . ?
C49 C47 C48 C43 -175.6(19) . . . . ?
C50 C45 C46 C47 179(2) . . . . ?
B1 C19 C20 C21 173(2) . . . . ?
B1 C19 C24 C23 -175(2) . . . . ?
B1 C27 C28 C29 -178(2) . . . . ?
B1 C27 C32 C31 179(2) . . . . ?
B1 C35 C36 C37 -174(2) . . . . ?
B1 C35 C40 C39 178(2) . . . . ?
B1 C43 C44 C45 -176(2) . . . . ?
B1 C43 C48 C47 178.8(19) . . . . ?
F46 C82 C77 C76 164(2) . . . . ?
F46 C82 C77 C78 -6(4) . . . . ?
F47 C82 C77 C76 39(3) . . . . ?
F47 C82 C77 C78 -131(3) . . . . ?
F48 C82 C77 C76 -79(3) . . . . ?
F48 C82 C77 C78 111(3) . . . . ?
C82 C77 C78 C79 171(3) . . . . ?
F46A C82A C77 C76 169(3) . . . . ?
F46A C82A C77 C78 -34(5) . . . . ?
F47A C82A C77 C76 53(4) . . . . ?
F47A C82A C77 C78 -150(3) . . . . ?
F48A C82A C77 C76 -67(4) . . . . ?
F48A C82A C77 C78 90(4) . . . . ?
C82A C77 C78 C79 -154(3) . . . . ?
C51 C52 C53 C54 -5(4) . . . . ?
C51 C52 C53 C57 178.0(19) . . . . ?
C52 C51 C56 C55 3(3) . . . . ?
C52 C51 B2 C59 16(3) . . . . ?
C52 C51 B2 C67 130(2) . . . . ?
C52 C51 B2 C75 -108(3) . . . . ?
C52 C53 C54 C55 0(4) . . . . ?
C52 C53 C57 F25 -38(3) . . . . ?
C52 C53 C57 F26 81(2) . . . . ?
C52 C53 C57 F27 -155(2) . . . . ?
C53 C54 C55 C56 5(4) . . . . ?
C53 C54 C55 C58 -179(2) . . . . ?
C54 C53 C57 F25 145(2) . . . . ?
C54 C53 C57 F26 -96(2) . . . . ?
C54 C53 C57 F27 27(3) . . . . ?
C54 C55 C56 C51 -7(4) . . . . ?
C54 C55 C58 F28 65(3) . . . . ?
C54 C55 C58 F29 -55(3) . . . . ?
C54 C55 C58 F30 -174(2) . . . . ?
C56 C51 C52 C53 3(3) . . . . ?
C56 C51 B2 C59 -169.6(19) . . . . ?
C56 C51 B2 C67 -55(3) . . . . ?
C56 C51 B2 C75 67(2) . . . . ?
C56 C55 C58 F28 -119(2) . . . . ?
C56 C55 C58 F29 122(2) . . . . ?
C56 C55 C58 F30 2(3) . . . . ?
C57 C53 C54 C55 178(2) . . . . ?
C58 C55 C56 C51 177(2) . . . . ?
C59 C60 C61 C62 0(4) . . . . ?
C59 C60 C61 C66 -177(2) . . . . ?
C60 C59 C64 C63 7(3) . . . . ?
C60 C59 B2 C51 -155(2) . . . . ?
C60 C59 B2 C67 84(2) . . . . ?
C60 C59 B2 C75 -33(3) . . . . ?
C60 C61 C62 C63 0(4) . . . . ?
C60 C61 C66 F34 180(2) . . . . ?
C60 C61 C66 F35 -59(3) . . . . ?
C60 C61 C66 F36 59(3) . . . . ?
C60 C61 C66 F35A -13(3) . . . . ?
C60 C61 C66 F34A -133(2) . . . . ?
C60 C61 C66 F36A 114(3) . . . . ?
C61 C62 C63 C64 4(4) . . . . ?
C61 C62 C63 C65 -180(2) . . . . ?
C62 C61 C66 F34 3(3) . . . . ?
C62 C61 C66 F35 124(3) . . . . ?
C62 C61 C66 F36 -118(3) . . . . ?
C62 C61 C66 F35A 169(2) . . . . ?
C62 C61 C66 F34A 49(3) . . . . ?
C62 C61 C66 F36A -64(3) . . . . ?
C62 C63 C64 C59 -7(4) . . . . ?
C62 C63 C65 F31 87(3) . . . . ?
C62 C63 C65 F32 -46(3) . . . . ?
C62 C63 C65 F33 -160(2) . . . . ?
C64 C59 C60 C61 -4(3) . . . . ?
C64 C59 B2 C51 37(3) . . . . ?
C64 C59 B2 C67 -84(2) . . . . ?
C64 C59 B2 C75 158.8(19) . . . . ?
C64 C63 C65 F31 -97(3) . . . . ?
C64 C63 C65 F32 131(3) . . . . ?
C64 C63 C65 F33 17(3) . . . . ?
C65 C63 C64 C59 176(2) . . . . ?
C66 C61 C62 C63 178(2) . . . . ?
C67 C68 C69 C70 -2(3) . . . . ?
C67 C68 C69 C74 179.7(17) . . . . ?
C68 C67 C72 C71 -1(3) . . . . ?
C68 C67 B2 C51 161.1(19) . . . . ?
C68 C67 B2 C59 -77(2) . . . . ?
C68 C67 B2 C75 40(3) . . . . ?
C68 C69 C70 C71 -2(3) . . . . ?
C68 C69 C74 F40 -162.6(17) . . . . ?
C68 C69 C74 F41 76(2) . . . . ?
C68 C69 C74 F42 -46(2) . . . . ?
C69 C70 C71 C72 4(3) . . . . ?
C69 C70 C71 C73 178.2(18) . . . . ?
C70 C69 C74 F40 19(3) . . . . ?
C70 C69 C74 F41 -103(2) . . . . ?
C70 C69 C74 F42 136(2) . . . . ?
C70 C71 C72 C67 -3(3) . . . . ?
C70 C71 C73 F37 -166.2(18) . . . . ?
C70 C71 C73 F38 73(2) . . . . ?
C70 C71 C73 F39 -46(2) . . . . ?
C72 C67 C68 C69 3(3) . . . . ?
C72 C67 B2 C51 -27(3) . . . . ?
C72 C67 B2 C59 95(2) . . . . ?
C72 C67 B2 C75 -148(2) . . . . ?
C72 C71 C73 F37 8(3) . . . . ?
C72 C71 C73 F38 -112(2) . . . . ?
C72 C71 C73 F39 128(2) . . . . ?
C73 C71 C72 C67 -176.8(19) . . . . ?
C74 C69 C70 C71 177.0(18) . . . . ?
C75 C76 C77 C82 -173(2) . . . . ?
C75 C76 C77 C82A 153(3) . . . . ?
C75 C76 C77 C78 -3(5) . . . . ?
C76 C75 C80 C79 -2(3) . . . . ?
C76 C75 B2 C51 -82(3) . . . . ?
C76 C75 B2 C59 152(2) . . . . ?
C76 C75 B2 C67 41(3) . . . . ?
C76 C77 C78 C79 2(5) . . . . ?
C77 C78 C79 C80 -1(4) . . . . ?
C77 C78 C79 C81 176(3) . . . . ?
C78 C79 C80 C75 1(3) . . . . ?
C78 C79 C81 F43 -88(3) . . . . ?
C78 C79 C81 F44 153(2) . . . . ?
C78 C79 C81 F45 31(3) . . . . ?
C78 C79 C81 F43A -158(3) . . . . ?
C78 C79 C81 F44A 84(3) . . . . ?
C78 C79 C81 F45A -36(3) . . . . ?
C80 C75 C76 C77 3(4) . . . . ?
C80 C75 B2 C51 86(2) . . . . ?
C80 C75 B2 C59 -40(3) . . . . ?
C80 C75 B2 C67 -151(2) . . . . ?
C80 C79 C81 F43 89(3) . . . . ?
C80 C79 C81 F44 -29(3) . . . . ?
C80 C79 C81 F45 -151(2) . . . . ?
C80 C79 C81 F43A 19(3) . . . . ?
C80 C79 C81 F44A -99(3) . . . . ?
C80 C79 C81 F45A 142(2) . . . . ?
C81 C79 C80 C75 -176(2) . . . . ?
B2 C51 C52 C53 178(2) . . . . ?
B2 C51 C56 C55 -173(2) . . . . ?
B2 C59 C60 C61 -173(2) . . . . ?
B2 C59 C64 C63 176(2) . . . . ?
B2 C67 C68 C69 174.8(19) . . . . ?
B2 C67 C72 C71 -172(2) . . . . ?
B2 C75 C76 C77 172(2) . . . . ?
B2 C75 C80 C79 -171(2) . . . . ?

loop_
_exptl_oxdiff_crystal_face_indexfrac_h
_exptl_oxdiff_crystal_face_indexfrac_k
_exptl_oxdiff_crystal_face_indexfrac_l
_exptl_oxdiff_crystal_face_x
_exptl_oxdiff_crystal_face_y
_exptl_oxdiff_crystal_face_z
-0.9980 -2.0029 -0.9994 0.0421 0.1291 0.1261
0.9980 2.0029 0.9994 -0.0421 -0.1291 -0.1261
-0.9996 0.9980 0.9994 -0.0298 -0.1438 0.1299
2.0764 -9.0893 -6.6674 0.2241 0.9348 -0.2756
5.0455 -4.9533 -5.3380 0.1736 0.7261 -0.6653
1.9340 -7.4635 -8.5721 0.4042 0.8483 -0.3422
-5.4375 2.4939 5.9694 -0.2719 -0.5718 0.7741
-6.7100 -0.4844 3.8736 -0.1690 -0.3563 0.9190
6.6866 0.4162 -3.9252 0.1715 0.3616 -0.9164
4.0116 10.7104 7.9028 -0.3862 -0.8089 -0.4434
-2.1702 -5.0297 -12.5101 0.8240 0.5665 -0.0092
-4.2234 -0.1415 8.5430 -0.5447 -0.3752 0.7501
1.8508 4.8293 12.5095 -0.8230 -0.5658 0.0509
6.8165 3.2632 -3.4417 0.2032 0.1407 -0.9690
4.9305 -2.1248 11.3727 -0.9662 0.1273 -0.2243
-3.5407 3.1092 -11.7381 0.9910 -0.1304 0.0307
-7.8930 -1.3472 -7.4954 0.6554 -0.0867 0.7503
0.4659 -11.3334 3.6520 -0.5484 0.7975 0.2514
3.8552 -9.4199 3.5395 -0.5561 0.8091 -0.1898
-2.9793 10.1469 -3.6421 0.5651 -0.8221 0.0695
